data_7710816
loop_
_publ_author_name
'Grams, Samuel'
'Mai, Jonathan'
'Langer, Jens'
'Harder, Sjoerd'

_publ_section_title
;
 Alkali Metal Influences in Aluminyl Complexes
;
_journal_name_full 'Dalton Transactions'
_journal_paper_doi 10.1039/D2DT02111K
_journal_year 2022
_chemical_formula_moiety 'C80 H118 Al2 Cs2 N4 O4, 2(C4 H8 O)'
_chemical_formula_sum 'C88 H134 Al2 Cs2 N4 O6'
_chemical_formula_weight 1663.76
_space_group_crystal_system triclinic
_space_group_IT_number 2
_space_group_name_Hall '-P 1'
_space_group_name_H-M_alt 'P -1'
_atom_sites_solution_hydrogens mixed
_atom_sites_solution_primary dual
_audit_creation_date 2022-06-21
_audit_creation_method
;
Olex2 1.5
(compiled 2022.04.07 svn.rca3783a0 for OlexSys, GUI svn.r6498)
;
_audit_update_record
;
2022-06-27 deposited with the CCDC.	2022-07-26 downloaded from the CCDC.
;
_cell_angle_alpha 90.9024(16)
_cell_angle_beta 94.7632(13)
_cell_angle_gamma 113.7230(15)
_cell_formula_units_Z 2
_cell_length_a 15.07005(19)
_cell_length_b 15.6249(3)
_cell_length_c 20.9706(4)
_cell_measurement_reflns_used 31336
_cell_measurement_temperature 190.0(2)
_cell_measurement_theta_max 28.6710
_cell_measurement_theta_min 2.4360
_cell_volume 4498.50(14)
_computing_cell_refinement 'CrysAlisPro 1.171.40.67a (Rigaku OD, 2019)'
_computing_data_collection 'CrysAlisPro 1.171.40.67a (Rigaku OD, 2019)'
_computing_data_reduction 'CrysAlisPro 1.171.40.67a (Rigaku OD, 2019)'
_computing_molecular_graphics 'Olex2 1.5 (Dolomanov et al., 2009)'
_computing_publication_material 'Olex2 1.5 (Dolomanov et al., 2009)'
_computing_structure_refinement 'SHELXL 2019/2 (Sheldrick, 2015)'
_computing_structure_solution 'SHELXT  (Sheldrick, 2015)'
_diffrn_ambient_environment N~2~
_diffrn_ambient_temperature 190.0(2)
_diffrn_detector 'CCD plate'
_diffrn_detector_area_resol_mean 5.2903
_diffrn_detector_type AtlasS2
_diffrn_measured_fraction_theta_full 1.000
_diffrn_measured_fraction_theta_max 0.882
_diffrn_measurement_details
;
List of Runs (angles in degrees, time in seconds):

  # Type    Start    End  Width  t~exp~   \w     \q     \k     \f   Frames
#--------------------------------------------------------------------------
  1  \w    -15.00  30.00   1.00   12.50    --  -14.29 -99.00   0.00   45
  2  \w   -107.00 -61.00   1.00   12.50    --  -14.29-178.00  60.00   46
  3  \w    -65.00 -16.00   1.00   12.50    --  -14.29 111.00 -97.00   49
  4  \w    -77.00 107.00   1.00   12.50    --   15.15   0.00-180.00  184
  5  \w   -107.00 -61.00   1.00   12.50    --  -14.29-178.00   0.00   46
  6  \w    -15.00  30.00   1.00   12.50    --  -14.29 -99.00 120.00   45
  7  \w    -50.00  21.00   1.00   12.50    --  -14.29  77.00  30.00   71
  8  \w    -42.00  22.00   1.00   12.50    --  -14.29 -77.00 -60.00   64
  9  \w    -50.00  10.00   1.00   12.50    --  -14.29  77.00-180.00   60
 10  \w    -43.00 100.00   1.00   12.50    --   15.15  19.00 -30.00  143
;
_diffrn_measurement_device 'four-circle diffractometer'
_diffrn_measurement_device_type 'SuperNova, Dual, Cu at home/near, AtlasS2'
_diffrn_measurement_method '\w scans'
_diffrn_orient_matrix_type 'CrysAlisPro convention (1999,Acta A55,543-557)'
_diffrn_orient_matrix_UB_11 0.0109117000
_diffrn_orient_matrix_UB_12 0.0277555000
_diffrn_orient_matrix_UB_13 -0.0270644000
_diffrn_orient_matrix_UB_21 -0.0065381000
_diffrn_orient_matrix_UB_22 -0.0400723000
_diffrn_orient_matrix_UB_23 -0.0194107000
_diffrn_orient_matrix_UB_31 -0.0500671000
_diffrn_orient_matrix_UB_32 -0.0094720000
_diffrn_orient_matrix_UB_33 -0.0067878000
_diffrn_radiation_monochromator mirror
_diffrn_radiation_probe x-ray
_diffrn_radiation_type 'Mo K\a'
_diffrn_radiation_wavelength 0.71073
_diffrn_reflns_av_R_equivalents 0.0268
_diffrn_reflns_av_unetI/netI 0.0296
_diffrn_reflns_Laue_measured_fraction_full 1.000
_diffrn_reflns_Laue_measured_fraction_max 0.882
_diffrn_reflns_limit_h_max 20
_diffrn_reflns_limit_h_min -20
_diffrn_reflns_limit_k_max 20
_diffrn_reflns_limit_k_min -19
_diffrn_reflns_limit_l_max 27
_diffrn_reflns_limit_l_min -28
_diffrn_reflns_number 80107
_diffrn_reflns_point_group_measured_fraction_full 1.000
_diffrn_reflns_point_group_measured_fraction_max 0.882
_diffrn_reflns_theta_full 25.242
_diffrn_reflns_theta_max 29.459
_diffrn_reflns_theta_min 1.771
_diffrn_source 'micro-focus sealed X-ray tube'
_diffrn_source_type 'SuperNova (Mo) X-ray Source'
_exptl_absorpt_coefficient_mu 0.880
_exptl_absorpt_correction_T_max 1.000
_exptl_absorpt_correction_T_min 0.556
_exptl_absorpt_correction_type gaussian
_exptl_absorpt_process_details
;
CrysAlisPro 1.171.40.67a (Rigaku Oxford Diffraction, 2019)
Numerical absorption correction based on gaussian integration over
			a multifaceted crystal model
Empirical absorption correction using spherical harmonics,
 implemented in SCALE3 ABSPACK scaling algorithm.
;
_exptl_crystal_colour 'clear light yellow'
_exptl_crystal_colour_lustre clear
_exptl_crystal_colour_modifier light
_exptl_crystal_colour_primary yellow
_exptl_crystal_density_diffrn 1.228
_exptl_crystal_description block
_exptl_crystal_F_000 1748
_exptl_crystal_size_max 0.411
_exptl_crystal_size_mid 0.26
_exptl_crystal_size_min 0.192
_refine_diff_density_max 1.076
_refine_diff_density_min -0.784
_refine_diff_density_rms 0.063
_refine_ls_extinction_method none
_refine_ls_goodness_of_fit_ref 1.067
_refine_ls_hydrogen_treatment mixed
_refine_ls_matrix_type full
_refine_ls_number_parameters 1143
_refine_ls_number_reflns 22043
_refine_ls_number_restraints 1077
_refine_ls_restrained_S_all 1.096
_refine_ls_R_factor_all 0.0601
_refine_ls_R_factor_gt 0.0432
_refine_ls_shift/su_max 0.002
_refine_ls_shift/su_mean 0.000
_refine_ls_structure_factor_coef Fsqd
_refine_ls_weighting_details 'w=1/[\s^2^(Fo^2^)+(0.0346P)^2^+4.3015P] where P=(Fo^2^+2Fc^2^)/3'
_refine_ls_weighting_scheme calc
_refine_ls_wR_factor_gt 0.0941
_refine_ls_wR_factor_ref 0.1033
_reflns_Friedel_coverage 0.000
_reflns_number_gt 17139
_reflns_number_total 22043
_reflns_threshold_expression 'I > 2\s(I)'
_cod_data_source_file d2dt02111k2.cif
_cod_data_source_block hasj210113b
_cod_original_cell_volume 4498.49(15)
_cod_database_code 7710816
_shelx_shelxl_version_number 2019/2
_chemical_oxdiff_formula C88H136Al2Cs2N4O6
_shelx_space_group_comment
;
The symmetry employed for this shelxl refinement is uniquely defined
by the following loop, which should always be used as a source of
symmetry information in preference to the above space-group names.
They are only intended as comments.
;
_shelx_estimated_absorpt_t_max 0.849
_shelx_estimated_absorpt_t_min 0.714
_olex2_refinement_description
;
1. Fixed Uiso
 At 1.2 times of:
  All C(H) groups, All C(H,H) groups, All C(H,H,H,H,H) groups
 At 1.5 times of:
  All C(H,H,H) groups
2. Restrained distances
 O2-C72A \\sim O2-C72 \\sim O2-C69A \\sim O2-C69 \\sim O3-C73A \\sim O3-C73
\\sim O3-C76A \\sim O3-C76 ~
 O6A-C88A \\sim O6A-C85A \\sim O6-C85 \\sim O6-C88 \\sim O5-C84 \\sim O5-C81
\\sim O5A-C84A \\sim O5A-C81A
 with sigma of 0.01
 C71-C70 \\sim C71A-C70A \\sim C75A-C74A \\sim C74-C75 \\sim C87A-C86A \\sim
C86-C87 \\sim C82-C83 ~
 C82A-C81A
 with sigma of 0.02
 C85-C87 \\sim C88-C86 \\sim C85A-C87A \\sim C88A-C86A \\sim C81-C83 \\sim
C84-C82 \\sim C84A-C82A ~
 C81A-C83A
 with sigma of 0.02
 C75-C76 \\sim C76A-C75A \\sim C74-C73 \\sim C74A-C73A \\sim C82-C81 \\sim
C84-C83 \\sim C82A-C81A ~
 C83A-C84A \\sim C70A-C69A \\sim C70-C69 \\sim C71-C72 \\sim C72A-C71A \\sim
C88A-C87A \\sim C86A-C85A
 \\sim C87-C88 \\sim C85-C86
 with sigma of 0.01
 C62A-C58 \\sim C62-C58
 with sigma of 0.02
3. Uiso/Uaniso restraints and constraints
O2 \\sim C69 \\sim C70 \\sim C71 \\sim C72 \\sim C69A \\sim C70A \\sim C71A
\\sim C72A: within 2A with sigma of 0.04 and sigma for terminal atoms of 0.08
within 2A
O3 \\sim C73 \\sim C74 \\sim C75 \\sim C76 \\sim C73A \\sim C74A \\sim C75A
\\sim C76A: within 2A with sigma of 0.04 and sigma for terminal atoms of 0.08
within 2A
O6 \\sim C85 \\sim C86 \\sim C87 \\sim C88 \\sim O6A \\sim C85A \\sim C86A
\\sim C87A \\sim C88A: within 3A with sigma of 0.02 and sigma for terminal
atoms of 0.04 within 3A
O5 \\sim C81 \\sim C82 \\sim C83 \\sim C84 \\sim O5A \\sim C81A \\sim C82A
\\sim C83A \\sim C84A: within 3A with sigma of 0.02 and sigma for terminal
atoms of 0.04 within 3A
4. Others
 Sof(C69A)=Sof(H69C)=Sof(H69D)=Sof(C70A)=Sof(H70C)=Sof(H70D)=Sof(C71A)=
 Sof(H71C)=Sof(H71D)=Sof(C72A)=Sof(H72C)=Sof(H72D)=1-FVAR(1)
 Sof(C69)=Sof(H69A)=Sof(H69B)=Sof(C70)=Sof(H70A)=Sof(H70B)=Sof(C71)=Sof(H71A)=
 Sof(H71B)=Sof(C72)=Sof(H72A)=Sof(H72B)=FVAR(1)
 Sof(C73A)=Sof(H73C)=Sof(H73D)=Sof(C74A)=Sof(H74C)=Sof(H74D)=Sof(C75A)=
 Sof(H75C)=Sof(H75D)=Sof(C76A)=Sof(H76C)=Sof(H76D)=1-FVAR(2)
 Sof(C73)=Sof(H73A)=Sof(H73B)=Sof(C74)=Sof(H74A)=Sof(H74B)=Sof(C75)=Sof(H75A)=
 Sof(H75B)=Sof(C76)=Sof(H76A)=Sof(H76B)=FVAR(2)
 Sof(O6A)=Sof(C85A)=Sof(H85C)=Sof(H85D)=Sof(C86A)=Sof(H86C)=Sof(H86D)=
 Sof(C87A)=Sof(H87C)=Sof(H87D)=Sof(C88A)=Sof(H88C)=Sof(H88D)=1-FVAR(3)
 Sof(O6)=Sof(C85)=Sof(H85A)=Sof(H85B)=Sof(C86)=Sof(H86A)=Sof(H86B)=Sof(C87)=
 Sof(H87A)=Sof(H87B)=Sof(C88)=Sof(H88A)=Sof(H88B)=FVAR(3)
 Sof(O5A)=Sof(C81A)=Sof(H81C)=Sof(H81D)=Sof(C82A)=Sof(H82C)=Sof(H82D)=
 Sof(C83A)=Sof(H83C)=Sof(H83D)=Sof(C84A)=Sof(H84C)=Sof(H84D)=1-FVAR(4)
 Sof(O5)=Sof(C81)=Sof(H81A)=Sof(H81B)=Sof(C82)=Sof(H82A)=Sof(H82B)=Sof(C83)=
 Sof(H83A)=Sof(H83B)=Sof(C84)=Sof(H84A)=Sof(H84B)=FVAR(4)
 Sof(C62A)=Sof(H62A)=Sof(C63A)=Sof(H63D)=Sof(H63E)=Sof(H63F)=Sof(C64A)=
 Sof(H64D)=Sof(H64E)=Sof(H64F)=1-FVAR(5)
 Sof(C62)=Sof(H62)=Sof(C63)=Sof(H63A)=Sof(H63B)=Sof(H63C)=Sof(C64)=Sof(H64A)=
 Sof(H64B)=Sof(H64C)=FVAR(5)
 Sof(H36D)=Sof(H36E)=Sof(H40C)=Sof(H40D)=Sof(H40E)=1-FVAR(6)
 Sof(H36A)=Sof(H36B)=Sof(H36C)=Sof(H40A)=Sof(H40B)=FVAR(6)
5.a Ternary CH refined with riding coordinates:
 C18(H18), C21(H21), C30(H30), C33(H33), C47(H47), C50(H50), C59(H59),
 C62(H62), C62A(H62A)
5.b Secondary CH2 refined with riding coordinates:
 C65(H65A,H65B), C66(H66A,H66B), C67(H67A,H67B), C68(H68A,H68B), C77(H77A,
 H77B), C78(H78A,H78B), C79(H79A,H79B), C80(H80A,H80B), C69(H69A,H69B),
 C70(H70A,H70B), C71(H71A,H71B), C72(H72A,H72B), C73(H73A,H73B), C74(H74A,H74B),
  C75(H75A,H75B), C76(H76A,H76B), C69A(H69C,H69D), C70A(H70C,H70D), C71A(H71C,
 H71D), C72A(H72C,H72D), C73A(H73C,H73D), C74A(H74C,H74D), C75A(H75C,H75D),
 C76A(H76C,H76D), C81(H81A,H81B), C82(H82A,H82B), C83(H83A,H83B), C84(H84A,
 H84B), C85(H85A,H85B), C86(H86A,H86B), C87(H87A,H87B), C88(H88A,H88B),
 C81A(H81C,H81D), C82A(H82C,H82D), C83A(H83C,H83D), C84A(H84C,H84D), C85A(H85C,
 H85D), C86A(H86C,H86D), C87A(H87C,H87D), C88A(H88C,H88D)
5.c Aromatic/amide H refined with riding coordinates:
 C2(H2), C3(H3), C5(H5), C6(H6), C9(H9), C14(H14), C15(H15), C16(H16),
 C26(H26), C27(H27), C28(H28), C38(H38), C43(H43), C44(H44), C45(H45), C55(H55),
  C56(H56), C57(H57)
5.d X=CH2 refined with riding coordinates:
 C11(H11A,H11B), C36(H36D,H36E), C40(H40A,H40B)
5.e Idealised Me refined as rotating group:
 C7(H7A,H7B,H7C), C19(H19A,H19B,H19C), C20(H20A,H20B,H20C), C22(H22A,H22B,
 H22C), C23(H23A,H23B,H23C), C31(H31A,H31B,H31C), C32(H32A,H32B,H32C), C34(H34A,
 H34B,H34C), C35(H35A,H35B,H35C), C36(H36A,H36B,H36C), C40(H40C,H40D,H40E),
 C48(H48A,H48B,H48C), C49(H49A,H49B,H49C), C51(H51A,H51B,H51C), C52(H52A,H52B,
 H52C), C60(H60A,H60B,H60C), C61(H61A,H61B,H61C), C63(H63A,H63B,H63C), C64(H64A,
 H64B,H64C), C63A(H63D,H63E,H63F), C64A(H64D,H64E,H64F)
;
_olex2_date_sample_data_collection 2021-01-13
_olex2_submission_special_instructions 'No special instructions were received'
_oxdiff_exptl_absorpt_empirical_details
;
Empirical correction (ABSPACK) includes:
- Absorption correction using spherical harmonics
- Frame scaling
;
_oxdiff_exptl_absorpt_empirical_full_max 1.321
_oxdiff_exptl_absorpt_empirical_full_min 0.897

loop_
_space_group_symop_operation_xyz
'x, y, z'
'-x, -y, -z'

loop_
_atom_site_label
_atom_site_type_symbol
_atom_site_fract_x
_atom_site_fract_y
_atom_site_fract_z
_atom_site_U_iso_or_equiv
_atom_site_adp_type
_atom_site_occupancy
_atom_site_site_symmetry_order
_atom_site_calc_flag
_atom_site_refinement_flags_posn
_atom_site_refinement_flags_adp
_atom_site_refinement_flags_occupancy
_atom_site_disorder_assembly
_atom_site_disorder_group
Cs1 Cs 0.84884(2) 0.30969(2) 0.26662(2) 0.04365(6) Uani 1 1 d . . . . .
Cs2 Cs 0.59678(2) 0.59169(2) 0.23574(2) 0.04376(6) Uani 1 1 d . . . . .
Al1 Al 0.50773(5) 0.25800(5) 0.22023(3) 0.02790(15) Uani 1 1 d . . . . .
H1AL H 0.492(2) 0.247(2) 0.1466(13) 0.044(8) Uiso 1 1 d . . . . .
Al2 Al 0.94203(5) 0.64671(5) 0.28585(4) 0.03116(16) Uani 1 1 d . . . . .
H2AL H 0.956(2) 0.6677(19) 0.3576(13) 0.042(8) Uiso 1 1 d . . . . .
O1 O 0.95590(19) 0.2456(2) 0.37827(13) 0.0790(8) Uani 1 1 d . . . . .
O2 O 0.9143(2) 0.1842(2) 0.16399(15) 0.0883(9) Uani 1 1 d D U . . .
O3 O 0.5381(2) 0.72216(18) 0.32621(12) 0.0706(7) Uani 1 1 d D U . . .
O4 O 0.47892(19) 0.6528(2) 0.11853(12) 0.0740(7) Uani 1 1 d . . . . .
N1 N 0.50493(14) 0.15002(14) 0.25732(10) 0.0322(4) Uani 1 1 d . . . . .
N2 N 0.40270(14) 0.26728(14) 0.25629(10) 0.0305(4) Uani 1 1 d . . . . .
N3 N 0.94354(14) 0.74887(15) 0.24106(11) 0.0381(5) Uani 1 1 d . . . . .
N4 N 1.04896(14) 0.63513(15) 0.25468(11) 0.0359(5) Uani 1 1 d . . . . .
C1 C 0.63353(16) 0.36994(16) 0.24170(12) 0.0300(5) Uani 1 1 d . . . . .
C2 C 0.67386(17) 0.40750(17) 0.30362(12) 0.0330(5) Uani 1 1 d . . . . .
H2 H 0.640146 0.378202 0.338942 0.040 Uiso 1 1 calc R U . . .
C3 C 0.76160(17) 0.48626(18) 0.31572(13) 0.0342(5) Uani 1 1 d . . . . .
H3 H 0.784732 0.508846 0.358841 0.041 Uiso 1 1 calc R U . . .
C4 C 0.81711(17) 0.53349(18) 0.26632(13) 0.0332(5) Uani 1 1 d . . . . .
C5 C 0.77662(17) 0.49490(18) 0.20467(13) 0.0351(6) Uani 1 1 d . . . . .
H5 H 0.810837 0.523233 0.169294 0.042 Uiso 1 1 calc R U . . .
C6 C 0.68851(17) 0.41690(18) 0.19253(13) 0.0335(5) Uani 1 1 d . . . . .
H6 H 0.664913 0.394793 0.149382 0.040 Uiso 1 1 calc R U . . .
C7 C 0.4031(2) -0.0169(2) 0.26871(18) 0.0568(9) Uani 1 1 d . . . . .
H7A H 0.412399 -0.040214 0.227225 0.085 Uiso 1 1 calc R U . . .
H7B H 0.337798 -0.055737 0.280351 0.085 Uiso 1 1 calc R U . . .
H7C H 0.451989 -0.019735 0.301505 0.085 Uiso 1 1 calc R U . . .
C8 C 0.41366(18) 0.07912(18) 0.26437(14) 0.0390(6) Uani 1 1 d . . . . .
C9 C 0.33134(18) 0.09840(19) 0.26519(14) 0.0407(6) Uani 1 1 d . . . . .
H9 H 0.271955 0.044914 0.266357 0.049 Uiso 1 1 calc R U . . .
C10 C 0.32179(17) 0.18479(19) 0.26456(13) 0.0362(6) Uani 1 1 d . . . . .
C11 C 0.2288(2) 0.1853(2) 0.27091(17) 0.0520(8) Uani 1 1 d . . . . .
H11A H 0.220668 0.242447 0.269568 0.062 Uiso 1 1 calc R U . . .
H11B H 0.174817 0.128410 0.276486 0.062 Uiso 1 1 calc R U . . .
C12 C 0.58654(17) 0.12668(17) 0.27106(12) 0.0319(5) Uani 1 1 d . . . . .
C13 C 0.62388(19) 0.09248(19) 0.22231(14) 0.0388(6) Uani 1 1 d . . . . .
C14 C 0.7019(2) 0.0674(2) 0.23802(15) 0.0460(7) Uani 1 1 d . . . . .
H14 H 0.728232 0.045197 0.205124 0.055 Uiso 1 1 calc R U . . .
C15 C 0.7411(2) 0.0745(2) 0.30063(16) 0.0469(7) Uani 1 1 d . . . . .
H15 H 0.793059 0.055796 0.310779 0.056 Uiso 1 1 calc R U . . .
C16 C 0.7052(2) 0.1087(2) 0.34840(15) 0.0448(7) Uani 1 1 d . . . . .
H16 H 0.733326 0.114109 0.391321 0.054 Uiso 1 1 calc R U . . .
C17 C 0.62806(18) 0.13576(18) 0.33505(13) 0.0361(6) Uani 1 1 d . . . . .
C18 C 0.5814(2) 0.0821(2) 0.15271(15) 0.0524(8) Uani 1 1 d . . . . .
H18 H 0.519457 0.091420 0.152028 0.063 Uiso 1 1 calc R U . . .
C19 C 0.6499(3) 0.1572(3) 0.11327(18) 0.0739(11) Uani 1 1 d . . . . .
H19A H 0.712089 0.150936 0.114065 0.111 Uiso 1 1 calc R U . . .
H19B H 0.661004 0.219258 0.131464 0.111 Uiso 1 1 calc R U . . .
H19C H 0.620549 0.149733 0.068928 0.111 Uiso 1 1 calc R U . . .
C20 C 0.5564(4) -0.0158(3) 0.1227(2) 0.0846(14) Uani 1 1 d . . . . .
H20A H 0.524117 -0.021460 0.079367 0.127 Uiso 1 1 calc R U . . .
H20B H 0.512843 -0.062934 0.148960 0.127 Uiso 1 1 calc R U . . .
H20C H 0.616370 -0.025705 0.120594 0.127 Uiso 1 1 calc R U . . .
C21 C 0.5889(2) 0.1716(2) 0.38864(14) 0.0489(7) Uani 1 1 d . . . . .
H21 H 0.545903 0.200854 0.369020 0.059 Uiso 1 1 calc R U . . .
C22 C 0.5272(3) 0.0906(3) 0.4277(2) 0.0856(13) Uani 1 1 d . . . . .
H22A H 0.568218 0.061337 0.447989 0.128 Uiso 1 1 calc R U . . .
H22B H 0.474351 0.044027 0.399280 0.128 Uiso 1 1 calc R U . . .
H22C H 0.499675 0.114551 0.460833 0.128 Uiso 1 1 calc R U . . .
C23 C 0.6697(3) 0.2457(2) 0.43322(16) 0.0588(9) Uani 1 1 d . . . . .
H23A H 0.640714 0.273626 0.462966 0.088 Uiso 1 1 calc R U . . .
H23B H 0.712716 0.294555 0.407733 0.088 Uiso 1 1 calc R U . . .
H23C H 0.707462 0.216470 0.457521 0.088 Uiso 1 1 calc R U . . .
C24 C 0.38929(16) 0.35178(18) 0.26300(12) 0.0314(5) Uani 1 1 d . . . . .
C25 C 0.35597(17) 0.38840(19) 0.20962(13) 0.0361(6) Uani 1 1 d . . . . .
C26 C 0.34095(19) 0.4701(2) 0.21898(15) 0.0445(7) Uani 1 1 d . . . . .
H26 H 0.319203 0.495611 0.183212 0.053 Uiso 1 1 calc R U . . .
C27 C 0.3567(2) 0.5144(2) 0.27837(17) 0.0497(7) Uani 1 1 d . . . . .
H27 H 0.344711 0.569212 0.283649 0.060 Uiso 1 1 calc R U . . .
C28 C 0.3902(2) 0.4791(2) 0.33037(15) 0.0473(7) Uani 1 1 d . . . . .
H28 H 0.401593 0.510399 0.371389 0.057 Uiso 1 1 calc R U . . .
C29 C 0.40754(19) 0.3986(2) 0.32397(13) 0.0381(6) Uani 1 1 d . . . . .
C30 C 0.3337(2) 0.3397(2) 0.14381(13) 0.0439(7) Uani 1 1 d . . . . .
H30 H 0.339385 0.278426 0.148209 0.053 Uiso 1 1 calc R U . . .
C31 C 0.2294(2) 0.3193(3) 0.11559(17) 0.0677(10) Uani 1 1 d . . . . .
H31A H 0.183349 0.283980 0.145710 0.102 Uiso 1 1 calc R U . . .
H31B H 0.215176 0.282400 0.074920 0.102 Uiso 1 1 calc R U . . .
H31C H 0.223093 0.378441 0.108154 0.102 Uiso 1 1 calc R U . . .
C32 C 0.4072(3) 0.3966(3) 0.09911(16) 0.0623(9) Uani 1 1 d . . . . .
H32A H 0.403744 0.457492 0.094375 0.093 Uiso 1 1 calc R U . . .
H32B H 0.392566 0.362996 0.057099 0.093 Uiso 1 1 calc R U . . .
H32C H 0.472892 0.406043 0.116993 0.093 Uiso 1 1 calc R U . . .
C33 C 0.4425(2) 0.3608(2) 0.38258(14) 0.0525(8) Uani 1 1 d . . . . .
H33 H 0.466790 0.313910 0.367366 0.063 Uiso 1 1 calc R U . . .
C34 C 0.3583(3) 0.3102(4) 0.4231(2) 0.0931(15) Uani 1 1 d . . . . .
H34A H 0.381145 0.281894 0.458695 0.140 Uiso 1 1 calc R U . . .
H34B H 0.305156 0.261167 0.396432 0.140 Uiso 1 1 calc R U . . .
H34C H 0.334870 0.355206 0.440180 0.140 Uiso 1 1 calc R U . . .
C35 C 0.5261(3) 0.4367(3) 0.42436(16) 0.0692(10) Uani 1 1 d . . . . .
H35A H 0.502088 0.479499 0.444119 0.104 Uiso 1 1 calc R U . . .
H35B H 0.578015 0.471757 0.397769 0.104 Uiso 1 1 calc R U . . .
H35C H 0.551706 0.407473 0.457944 0.104 Uiso 1 1 calc R U . . .
C36 C 1.0432(2) 0.9128(2) 0.22027(19) 0.0647(10) Uani 1 1 d . . . . .
H36A H 1.030653 0.939583 0.259327 0.097 Uiso 0.59(3) 1 calc R U P A 1
H36B H 0.995937 0.911676 0.184871 0.097 Uiso 0.59(3) 1 calc R U P A 1
H36C H 1.109242 0.951052 0.209628 0.097 Uiso 0.59(3) 1 calc R U P A 1
H36D H 1.105198 0.960838 0.215239 0.078 Uiso 0.41(3) 1 calc R U P A 2
H36E H 0.987252 0.926734 0.218530 0.078 Uiso 0.41(3) 1 calc R U P A 2
C37 C 1.03395(19) 0.8184(2) 0.23058(15) 0.0465(7) Uani 1 1 d . . . . .
C38 C 1.1173(2) 0.7997(2) 0.23295(16) 0.0502(8) Uani 1 1 d . . . . .
H38 H 1.175968 0.852491 0.228274 0.060 Uiso 1 1 calc R U . . .
C39 C 1.12807(19) 0.7151(2) 0.24115(15) 0.0457(7) Uani 1 1 d . . . . .
C40 C 1.2212(2) 0.7139(3) 0.2372(2) 0.0698(11) Uani 1 1 d . . . . .
H40A H 1.230170 0.657766 0.243771 0.084 Uiso 0.59(3) 1 calc R U P A 1
H40B H 1.274498 0.769178 0.227865 0.084 Uiso 0.59(3) 1 calc R U P A 1
H40C H 1.263474 0.771001 0.217982 0.084 Uiso 0.41(3) 1 calc R U P A 2
H40D H 1.214339 0.659083 0.210501 0.084 Uiso 0.41(3) 1 calc R U P A 2
H40E H 1.250018 0.710716 0.280224 0.084 Uiso 0.41(3) 1 calc R U P A 2
C41 C 0.86168(18) 0.77041(19) 0.22375(14) 0.0417(7) Uani 1 1 d . . . . .
C42 C 0.8231(2) 0.80890(19) 0.26957(16) 0.0467(7) Uani 1 1 d . . . . .
C43 C 0.7466(2) 0.8355(2) 0.24944(19) 0.0564(9) Uani 1 1 d . . . . .
H43 H 0.720257 0.861922 0.279905 0.068 Uiso 1 1 calc R U . . .
C44 C 0.7100(2) 0.8236(2) 0.1863(2) 0.0649(10) Uani 1 1 d . . . . .
H44 H 0.659712 0.843413 0.173159 0.078 Uiso 1 1 calc R U . . .
C45 C 0.7452(2) 0.7832(2) 0.14198(18) 0.0607(10) Uani 1 1 d . . . . .
H45 H 0.717899 0.774347 0.098650 0.073 Uiso 1 1 calc R U . . .
C46 C 0.8210(2) 0.7547(2) 0.15914(15) 0.0498(8) Uani 1 1 d . . . . .
C47 C 0.8614(2) 0.8217(2) 0.33994(17) 0.0564(9) Uani 1 1 d . . . . .
H47 H 0.923474 0.812471 0.343354 0.068 Uiso 1 1 calc R U . . .
C48 C 0.7897(3) 0.7471(3) 0.37809(18) 0.0709(10) Uani 1 1 d . . . . .
H48A H 0.726175 0.750831 0.372510 0.106 Uiso 1 1 calc R U . . .
H48B H 0.813983 0.757417 0.423601 0.106 Uiso 1 1 calc R U . . .
H48C H 0.782881 0.684992 0.362672 0.106 Uiso 1 1 calc R U . . .
C49 C 0.8845(4) 0.9203(3) 0.3679(2) 0.0922(15) Uani 1 1 d . . . . .
H49A H 0.928123 0.966642 0.341218 0.138 Uiso 1 1 calc R U . . .
H49B H 0.916227 0.927824 0.411567 0.138 Uiso 1 1 calc R U . . .
H49C H 0.823976 0.929402 0.368735 0.138 Uiso 1 1 calc R U . . .
C50 C 0.8579(2) 0.7100(3) 0.10951(15) 0.0599(9) Uani 1 1 d . . . . .
H50 H 0.896661 0.679103 0.132847 0.072 Uiso 1 1 calc R U . . .
C51 C 0.7754(3) 0.6340(3) 0.06669(17) 0.0739(11) Uani 1 1 d . . . . .
H51A H 0.730942 0.588775 0.093561 0.111 Uiso 1 1 calc R U . . .
H51B H 0.802927 0.601817 0.039040 0.111 Uiso 1 1 calc R U . . .
H51C H 0.739602 0.662977 0.040111 0.111 Uiso 1 1 calc R U . . .
C52 C 0.9263(3) 0.7827(3) 0.0674(2) 0.0902(14) Uani 1 1 d . . . . .
H52A H 0.890932 0.815662 0.044754 0.135 Uiso 1 1 calc R U . . .
H52B H 0.949077 0.750841 0.036122 0.135 Uiso 1 1 calc R U . . .
H52C H 0.982233 0.827807 0.094457 0.135 Uiso 1 1 calc R U . . .
C53 C 1.06305(17) 0.55029(19) 0.25345(13) 0.0363(6) Uani 1 1 d . . . . .
C54 C 1.04571(19) 0.4973(2) 0.19488(14) 0.0450(7) Uani 1 1 d . . . . .
C55 C 1.0645(2) 0.4175(2) 0.19456(17) 0.0559(9) Uani 1 1 d . . . . .
H55 H 1.054816 0.382625 0.155183 0.067 Uiso 1 1 calc R U . . .
C56 C 1.0965(2) 0.3873(2) 0.24918(19) 0.0572(9) Uani 1 1 d . . . . .
H56 H 1.108241 0.331937 0.247626 0.069 Uiso 1 1 calc R U . . .
C57 C 1.1116(2) 0.4379(2) 0.30623(17) 0.0505(7) Uani 1 1 d . . . . .
H57 H 1.133181 0.416618 0.344199 0.061 Uiso 1 1 calc R U . . .
C58 C 1.09576(18) 0.5194(2) 0.30947(13) 0.0400(6) Uani 1 1 d D . . . .
C59 C 1.0099(3) 0.5287(3) 0.13379(15) 0.0654(10) Uani 1 1 d . . . . .
H59 H 0.983980 0.575653 0.146146 0.079 Uiso 1 1 calc R U . . .
C60 C 0.9281(3) 0.4492(3) 0.09409(18) 0.0817(13) Uani 1 1 d . . . . .
H60A H 0.876600 0.415368 0.121311 0.123 Uiso 1 1 calc R U . . .
H60B H 0.953633 0.406228 0.076509 0.123 Uiso 1 1 calc R U . . .
H60C H 0.901299 0.475046 0.058900 0.123 Uiso 1 1 calc R U . . .
C61 C 1.0938(4) 0.5773(5) 0.0925(2) 0.125(2) Uani 1 1 d . . . . .
H61A H 1.143489 0.632231 0.116640 0.187 Uiso 1 1 calc R U . . .
H61B H 1.068874 0.596930 0.053333 0.187 Uiso 1 1 calc R U . . .
H61C H 1.122635 0.533613 0.081196 0.187 Uiso 1 1 calc R U . . .
C65 C 0.9452(3) 0.2584(4) 0.4434(2) 0.0959(15) Uani 1 1 d . . . . .
H65A H 0.888444 0.205078 0.456804 0.115 Uiso 1 1 calc R U . . .
H65B H 0.935611 0.316703 0.450810 0.115 Uiso 1 1 calc R U . . .
C66 C 1.0357(4) 0.2643(5) 0.4795(2) 0.113(2) Uani 1 1 d . . . . .
H66A H 1.085991 0.329288 0.482847 0.135 Uiso 1 1 calc R U . . .
H66B H 1.023739 0.241696 0.523147 0.135 Uiso 1 1 calc R U . . .
C67 C 1.0647(5) 0.2026(5) 0.4407(3) 0.125(2) Uani 1 1 d . . . . .
H67A H 1.136514 0.227219 0.441992 0.150 Uiso 1 1 calc R U . . .
H67B H 1.040194 0.138815 0.456928 0.150 Uiso 1 1 calc R U . . .
C68 C 1.0212(4) 0.2009(3) 0.3752(2) 0.0961(15) Uani 1 1 d . . . . .
H68A H 1.072469 0.234501 0.347086 0.115 Uiso 1 1 calc R U . . .
H68B H 0.985707 0.135522 0.357709 0.115 Uiso 1 1 calc R U . . .
C77 C 0.4124(4) 0.6945(4) 0.1245(2) 0.0933(14) Uani 1 1 d . . . . .
H77A H 0.444816 0.754915 0.149733 0.112 Uiso 1 1 calc R U . . .
H77B H 0.357029 0.653084 0.147031 0.112 Uiso 1 1 calc R U . . .
C78 C 0.3771(5) 0.7100(6) 0.0605(3) 0.146(3) Uani 1 1 d . . . . .
H78A H 0.403514 0.777553 0.052502 0.175 Uiso 1 1 calc R U . . .
H78B H 0.305105 0.684572 0.055253 0.175 Uiso 1 1 calc R U . . .
C79 C 0.4143(5) 0.6580(6) 0.0160(3) 0.134(2) Uani 1 1 d . . . . .
H79A H 0.364540 0.594075 0.004196 0.161 Uiso 1 1 calc R U . . .
H79B H 0.433338 0.691872 -0.023532 0.161 Uiso 1 1 calc R U . . .
C80 C 0.4984(3) 0.6553(4) 0.0539(2) 0.0851(13) Uani 1 1 d . . . . .
H80A H 0.508778 0.599068 0.040992 0.102 Uiso 1 1 calc R U . . .
H80B H 0.557716 0.711554 0.047453 0.102 Uiso 1 1 calc R U . . .
C62 C 1.1265(15) 0.5854(14) 0.3694(8) 0.044(3) Uani 0.55(5) 1 d D . P B 1
H62 H 1.115494 0.642643 0.358259 0.053 Uiso 0.55(5) 1 calc R U P B 1
C63 C 1.061(2) 0.538(2) 0.4221(10) 0.082(5) Uani 0.55(5) 1 d . . P B 1
H63A H 0.992733 0.521819 0.406361 0.123 Uiso 0.55(5) 1 calc R U P B 1
H63B H 1.078647 0.581489 0.459915 0.123 Uiso 0.55(5) 1 calc R U P B 1
H63C H 1.069750 0.481416 0.433518 0.123 Uiso 0.55(5) 1 calc R U P B 1
C64 C 1.2309(15) 0.616(2) 0.3953(9) 0.078(5) Uani 0.55(5) 1 d . . P B 1
H64A H 1.244096 0.561265 0.405463 0.118 Uiso 0.55(5) 1 calc R U P B 1
H64B H 1.243741 0.656579 0.434253 0.118 Uiso 0.55(5) 1 calc R U P B 1
H64C H 1.273125 0.651182 0.363168 0.118 Uiso 0.55(5) 1 calc R U P B 1
C69 C 0.9479(17) 0.1170(13) 0.1895(9) 0.081(4) Uani 0.59(2) 1 d D U P C 1
H69A H 0.899538 0.072569 0.215406 0.097 Uiso 0.59(2) 1 calc R U P C 1
H69B H 1.010611 0.148137 0.216294 0.097 Uiso 0.59(2) 1 calc R U P C 1
C70 C 0.9595(15) 0.0695(14) 0.1322(8) 0.116(5) Uani 0.59(2) 1 d D U P C 1
H70A H 0.929202 0.000760 0.135627 0.140 Uiso 0.59(2) 1 calc R U P C 1
H70B H 1.029407 0.088637 0.126730 0.140 Uiso 0.59(2) 1 calc R U P C 1
C71 C 0.9084(12) 0.0986(7) 0.0752(5) 0.092(4) Uani 0.59(2) 1 d D U P C 1
H71A H 0.944337 0.105621 0.036838 0.111 Uiso 0.59(2) 1 calc R U P C 1
H71B H 0.840949 0.051525 0.064779 0.111 Uiso 0.59(2) 1 calc R U P C 1
C72 C 0.9088(13) 0.1863(10) 0.0961(3) 0.104(5) Uani 0.59(2) 1 d D U P C 1
H72A H 0.965741 0.239165 0.082328 0.125 Uiso 0.59(2) 1 calc R U P C 1
H72B H 0.848559 0.192288 0.078804 0.125 Uiso 0.59(2) 1 calc R U P C 1
C73 C 0.5080(13) 0.7954(9) 0.3093(4) 0.073(3) Uani 0.755(10) 1 d D U P D 1
H73A H 0.438969 0.768792 0.291153 0.088 Uiso 0.755(10) 1 calc R U P D 1
H73B H 0.548421 0.834150 0.277033 0.088 Uiso 0.755(10) 1 calc R U P D 1
C74 C 0.5204(7) 0.8518(5) 0.3684(4) 0.093(2) Uani 0.755(10) 1 d D U P D 1
H74A H 0.457949 0.854020 0.377559 0.112 Uiso 0.755(10) 1 calc R U P D 1
H74B H 0.569087 0.916601 0.365056 0.112 Uiso 0.755(10) 1 calc R U P D 1
C75 C 0.5547(5) 0.8040(4) 0.4192(3) 0.080(2) Uani 0.755(10) 1 d D U P D 1
H75A H 0.626512 0.833973 0.428092 0.095 Uiso 0.755(10) 1 calc R U P D 1
H75B H 0.524858 0.804958 0.459317 0.095 Uiso 0.755(10) 1 calc R U P D 1
C76 C 0.5227(5) 0.7078(4) 0.3920(2) 0.0588(17) Uani 0.755(10) 1 d D U P D 1
H76A H 0.562311 0.676255 0.412112 0.071 Uiso 0.755(10) 1 calc R U P D 1
H76B H 0.453142 0.670382 0.397247 0.071 Uiso 0.755(10) 1 calc R U P D 1
C62A C 1.1042(19) 0.5626(15) 0.3764(6) 0.039(4) Uani 0.45(5) 1 d D . P B 2
H62A H 1.104987 0.626478 0.371491 0.047 Uiso 0.45(5) 1 calc R U P B 2
C63A C 1.021(2) 0.5092(18) 0.4136(10) 0.065(4) Uani 0.45(5) 1 d . . P B 2
H63D H 0.959763 0.502059 0.389148 0.098 Uiso 0.45(5) 1 calc R U P B 2
H63E H 1.027932 0.543245 0.454630 0.098 Uiso 0.45(5) 1 calc R U P B 2
H63F H 1.020240 0.447320 0.421339 0.098 Uiso 0.45(5) 1 calc R U P B 2
C64A C 1.207(2) 0.576(2) 0.4120(16) 0.095(8) Uani 0.45(5) 1 d . . P B 2
H64D H 1.206720 0.514077 0.420260 0.142 Uiso 0.45(5) 1 calc R U P B 2
H64E H 1.217974 0.611743 0.452734 0.142 Uiso 0.45(5) 1 calc R U P B 2
H64F H 1.258534 0.609087 0.384912 0.142 Uiso 0.45(5) 1 calc R U P B 2
C69A C 0.949(3) 0.1139(19) 0.1793(15) 0.096(7) Uani 0.41(2) 1 d D U P C 2
H69C H 0.921326 0.082727 0.218066 0.115 Uiso 0.41(2) 1 calc R U P C 2
H69D H 1.021030 0.142496 0.187855 0.115 Uiso 0.41(2) 1 calc R U P C 2
C70A C 0.9199(18) 0.0456(15) 0.1248(11) 0.093(5) Uani 0.41(2) 1 d D U P C 2
H70C H 0.848365 0.010995 0.117087 0.112 Uiso 0.41(2) 1 calc R U P C 2
H70D H 0.951589 0.001066 0.128675 0.112 Uiso 0.41(2) 1 calc R U P C 2
C71A C 0.9609(13) 0.1164(11) 0.0758(7) 0.089(4) Uani 0.41(2) 1 d D U P C 2
H71C H 1.032194 0.136507 0.075865 0.107 Uiso 0.41(2) 1 calc R U P C 2
H71D H 0.928991 0.092340 0.032170 0.107 Uiso 0.41(2) 1 calc R U P C 2
C72A C 0.9366(12) 0.1906(9) 0.0993(4) 0.063(4) Uani 0.41(2) 1 d D U P C 2
H72C H 0.992077 0.251184 0.095119 0.076 Uiso 0.41(2) 1 calc R U P C 2
H72D H 0.879927 0.190598 0.071799 0.076 Uiso 0.41(2) 1 calc R U P C 2
C73A C 0.495(4) 0.786(3) 0.3085(13) 0.080(10) Uani 0.245(10) 1 d D U P D 2
H73C H 0.436760 0.754378 0.277759 0.096 Uiso 0.245(10) 1 calc R U P D 2
H73D H 0.542217 0.840183 0.288393 0.096 Uiso 0.245(10) 1 calc R U P D 2
C74A C 0.469(2) 0.815(2) 0.3679(13) 0.094(6) Uani 0.245(10) 1 d D U P D 2
H74C H 0.400834 0.808732 0.363047 0.113 Uiso 0.245(10) 1 calc R U P D 2
H74D H 0.512444 0.880794 0.380862 0.113 Uiso 0.245(10) 1 calc R U P D 2
C75A C 0.4817(14) 0.7510(16) 0.4154(8) 0.083(6) Uani 0.245(10) 1 d D U P D 2
H75C H 0.499126 0.781564 0.459082 0.099 Uiso 0.245(10) 1 calc R U P D 2
H75D H 0.421533 0.693111 0.415396 0.099 Uiso 0.245(10) 1 calc R U P D 2
C76A C 0.5614(13) 0.731(2) 0.3940(4) 0.073(6) Uani 0.245(10) 1 d D U P D 2
H76C H 0.625472 0.782274 0.406750 0.087 Uiso 0.245(10) 1 calc R U P D 2
H76D H 0.560929 0.671565 0.410829 0.087 Uiso 0.245(10) 1 calc R U P D 2
O5 O 0.2412(8) 0.1043(7) 0.0301(4) 0.153(3) Uani 0.633(11) 1 d D U P E 1
C81 C 0.2106(15) 0.0438(14) 0.0830(9) 0.152(4) Uani 0.633(11) 1 d D U P E 1
H81A H 0.141195 0.000617 0.074052 0.183 Uiso 0.633(11) 1 calc R U P E 1
H81B H 0.217801 0.081966 0.122777 0.183 Uiso 0.633(11) 1 calc R U P E 1
C82 C 0.2712(10) -0.0103(9) 0.0913(6) 0.127(3) Uani 0.633(11) 1 d D U P E 1
H82A H 0.311962 0.007825 0.132877 0.153 Uiso 0.633(11) 1 calc R U P E 1
H82B H 0.229863 -0.078220 0.089844 0.153 Uiso 0.633(11) 1 calc R U P E 1
C83 C 0.3311(11) 0.0122(11) 0.0390(6) 0.126(3) Uani 0.633(11) 1 d D U P E 1
H83A H 0.316297 -0.044769 0.011480 0.151 Uiso 0.633(11) 1 calc R U P E 1
H83B H 0.400697 0.037338 0.055694 0.151 Uiso 0.633(11) 1 calc R U P E 1
C84 C 0.3117(8) 0.0812(7) 0.0024(5) 0.118(3) Uani 0.633(11) 1 d D U P E 1
H84A H 0.372569 0.138114 0.001440 0.142 Uiso 0.633(11) 1 calc R U P E 1
H84B H 0.287574 0.056091 -0.042303 0.142 Uiso 0.633(11) 1 calc R U P E 1
O6 O 0.2419(4) 0.9113(5) 0.4808(2) 0.147(2) Uani 0.833(5) 1 d D U P F 1
C85 C 0.2499(7) 1.0012(6) 0.4838(4) 0.147(3) Uani 0.833(5) 1 d D U P F 1
H85A H 0.319016 1.045219 0.484065 0.177 Uiso 0.833(5) 1 calc R U P F 1
H85B H 0.224937 1.013895 0.523488 0.177 Uiso 0.833(5) 1 calc R U P F 1
C86 C 0.1925(8) 1.0129(6) 0.4273(4) 0.153(3) Uani 0.833(5) 1 d D U P F 1
H86A H 0.137816 1.027040 0.440091 0.183 Uiso 0.833(5) 1 calc R U P F 1
H86B H 0.233614 1.064393 0.401954 0.183 Uiso 0.833(5) 1 calc R U P F 1
C87 C 0.1574(6) 0.9265(7) 0.3916(3) 0.141(3) Uani 0.833(5) 1 d D U P F 1
H87A H 0.168413 0.936929 0.345959 0.169 Uiso 0.833(5) 1 calc R U P F 1
H87B H 0.086652 0.892030 0.394505 0.169 Uiso 0.833(5) 1 calc R U P F 1
C88 C 0.2100(7) 0.8731(6) 0.4184(3) 0.129(2) Uani 0.833(5) 1 d D U P F 1
H88A H 0.166676 0.805751 0.418242 0.155 Uiso 0.833(5) 1 calc R U P F 1
H88B H 0.265792 0.880429 0.393861 0.155 Uiso 0.833(5) 1 calc R U P F 1
O5A O 0.2232(17) 0.0627(15) 0.0862(11) 0.151(4) Uani 0.367(11) 1 d D U P E 2
C81A C 0.2266(18) -0.0266(14) 0.0929(12) 0.141(5) Uani 0.367(11) 1 d D U P E 2
H81C H 0.162514 -0.077129 0.078156 0.170 Uiso 0.367(11) 1 calc R U P E 2
H81D H 0.243376 -0.035042 0.138350 0.170 Uiso 0.367(11) 1 calc R U P E 2
C82A C 0.3010(17) -0.0295(15) 0.0537(12) 0.138(4) Uani 0.367(11) 1 d D U P E 2
H82C H 0.346760 -0.049865 0.079017 0.166 Uiso 0.367(11) 1 calc R U P E 2
H82D H 0.270552 -0.073882 0.016125 0.166 Uiso 0.367(11) 1 calc R U P E 2
C83A C 0.3506(15) 0.0622(15) 0.0338(13) 0.131(4) Uani 0.367(11) 1 d D U P E 2
H83C H 0.361568 0.059780 -0.011982 0.157 Uiso 0.367(11) 1 calc R U P E 2
H83D H 0.414696 0.092697 0.059119 0.157 Uiso 0.367(11) 1 calc R U P E 2
C84A C 0.2928(18) 0.1152(14) 0.0428(11) 0.136(4) Uani 0.367(11) 1 d D U P E 2
H84C H 0.259197 0.120791 0.001532 0.164 Uiso 0.367(11) 1 calc R U P E 2
H84D H 0.334250 0.178754 0.061663 0.164 Uiso 0.367(11) 1 calc R U P E 2
O6A O 0.111(2) 0.934(2) 0.4502(14) 0.150(5) Uani 0.167(5) 1 d D U P F 2
C85A C 0.149(2) 0.884(2) 0.411(2) 0.141(5) Uani 0.167(5) 1 d D U P F 2
H85C H 0.125499 0.881495 0.365833 0.169 Uiso 0.167(5) 1 calc R U P F 2
H85D H 0.130288 0.818649 0.425063 0.169 Uiso 0.167(5) 1 calc R U P F 2
C86A C 0.255(2) 0.935(3) 0.421(2) 0.142(5) Uani 0.167(5) 1 d D U P F 2
H86C H 0.285777 0.932475 0.381747 0.170 Uiso 0.167(5) 1 calc R U P F 2
H86D H 0.283868 0.910844 0.456717 0.170 Uiso 0.167(5) 1 calc R U P F 2
C87A C 0.266(3) 1.032(2) 0.4373(19) 0.142(5) Uani 0.167(5) 1 d D U P F 2
H87C H 0.330455 1.069479 0.460318 0.171 Uiso 0.167(5) 1 calc R U P F 2
H87D H 0.256831 1.063571 0.398325 0.171 Uiso 0.167(5) 1 calc R U P F 2
C88A C 0.188(2) 1.016(2) 0.4785(19) 0.141(5) Uani 0.167(5) 1 d D U P F 2
H88C H 0.208085 1.007317 0.523114 0.169 Uiso 0.167(5) 1 calc R U P F 2
H88D H 0.168114 1.069716 0.478373 0.169 Uiso 0.167(5) 1 calc R U P F 2

loop_
_atom_site_aniso_label
_atom_site_aniso_U_11
_atom_site_aniso_U_22
_atom_site_aniso_U_33
_atom_site_aniso_U_23
_atom_site_aniso_U_13
_atom_site_aniso_U_12
Cs1 0.03746(9) 0.04492(11) 0.05190(11) 0.00676(8) 0.00362(7) 0.02011(8)
Cs2 0.04146(10) 0.04234(11) 0.05021(11) 0.00181(8) 0.00468(7) 0.01979(8)
Al1 0.0246(3) 0.0278(4) 0.0326(4) -0.0008(3) 0.0009(3) 0.0124(3)
Al2 0.0273(3) 0.0300(4) 0.0341(4) 0.0020(3) -0.0009(3) 0.0101(3)
O1 0.0667(16) 0.091(2) 0.0682(18) 0.0216(15) -0.0147(13) 0.0241(15)
O2 0.097(2) 0.084(2) 0.087(2) -0.0138(17) 0.0191(17) 0.0382(18)
O3 0.0942(19) 0.0693(17) 0.0607(16) -0.0068(13) 0.0112(13) 0.0455(15)
O4 0.0759(17) 0.093(2) 0.0554(15) 0.0128(14) 0.0079(12) 0.0355(15)
N1 0.0268(10) 0.0269(11) 0.0438(12) -0.0016(9) -0.0028(8) 0.0131(8)
N2 0.0265(9) 0.0309(11) 0.0359(11) 0.0015(9) 0.0036(8) 0.0132(8)
N3 0.0271(10) 0.0310(12) 0.0490(13) 0.0096(10) -0.0060(9) 0.0060(9)
N4 0.0279(10) 0.0355(12) 0.0418(12) 0.0006(10) 0.0023(9) 0.0104(9)
C1 0.0257(11) 0.0249(12) 0.0410(14) 0.0034(10) 0.0046(9) 0.0117(9)
C2 0.0314(12) 0.0313(13) 0.0379(14) 0.0067(11) 0.0097(10) 0.0130(10)
C3 0.0323(12) 0.0325(13) 0.0373(14) 0.0002(11) 0.0022(10) 0.0129(10)
C4 0.0286(11) 0.0306(13) 0.0418(14) 0.0026(11) 0.0041(10) 0.0130(10)
C5 0.0304(12) 0.0370(14) 0.0374(14) 0.0082(11) 0.0079(10) 0.0119(10)
C6 0.0302(12) 0.0351(14) 0.0371(14) 0.0037(11) 0.0030(10) 0.0152(10)
C7 0.0405(15) 0.0319(16) 0.089(3) 0.0055(16) -0.0051(15) 0.0071(12)
C8 0.0297(12) 0.0282(13) 0.0528(16) 0.0007(12) -0.0037(11) 0.0068(10)
C9 0.0264(12) 0.0319(14) 0.0575(17) 0.0006(12) -0.0017(11) 0.0064(10)
C10 0.0286(12) 0.0380(14) 0.0419(15) 0.0027(11) 0.0016(10) 0.0136(11)
C11 0.0321(14) 0.0439(17) 0.082(2) 0.0081(16) 0.0160(14) 0.0148(12)
C12 0.0292(11) 0.0246(12) 0.0423(14) 0.0000(10) -0.0021(10) 0.0124(10)
C13 0.0408(14) 0.0327(14) 0.0464(16) 0.0007(12) -0.0005(11) 0.0194(11)
C14 0.0480(16) 0.0453(17) 0.0573(18) 0.0019(14) 0.0070(13) 0.0316(14)
C15 0.0371(14) 0.0432(16) 0.067(2) 0.0067(14) -0.0013(13) 0.0239(13)
C16 0.0400(14) 0.0443(16) 0.0498(17) 0.0076(13) -0.0063(12) 0.0186(13)
C17 0.0339(12) 0.0306(13) 0.0428(15) 0.0015(11) -0.0016(10) 0.0132(10)
C18 0.067(2) 0.057(2) 0.0462(17) -0.0107(15) -0.0054(14) 0.0415(17)
C19 0.097(3) 0.095(3) 0.054(2) 0.013(2) 0.013(2) 0.063(3)
C20 0.126(4) 0.074(3) 0.068(3) -0.032(2) -0.028(2) 0.064(3)
C21 0.0484(16) 0.0576(19) 0.0443(16) -0.0055(14) -0.0017(13) 0.0266(15)
C22 0.082(3) 0.084(3) 0.072(3) -0.011(2) 0.035(2) 0.010(2)
C23 0.071(2) 0.056(2) 0.0486(18) -0.0088(15) -0.0113(16) 0.0290(17)
C24 0.0255(11) 0.0345(13) 0.0373(13) 0.0017(11) 0.0061(9) 0.0146(10)
C25 0.0293(12) 0.0412(15) 0.0412(14) 0.0041(12) 0.0047(10) 0.0175(11)
C26 0.0384(14) 0.0430(16) 0.0596(19) 0.0098(14) 0.0066(13) 0.0235(12)
C27 0.0424(15) 0.0376(16) 0.076(2) -0.0010(15) 0.0106(14) 0.0226(13)
C28 0.0455(15) 0.0478(18) 0.0528(18) -0.0111(14) 0.0086(13) 0.0229(14)
C29 0.0375(13) 0.0421(15) 0.0378(14) -0.0025(12) 0.0069(11) 0.0188(12)
C30 0.0433(15) 0.0610(19) 0.0371(15) 0.0028(13) 0.0000(11) 0.0320(14)
C31 0.0557(19) 0.108(3) 0.0503(19) -0.013(2) -0.0112(15) 0.048(2)
C32 0.073(2) 0.081(3) 0.0481(19) 0.0135(18) 0.0205(16) 0.044(2)
C33 0.069(2) 0.061(2) 0.0342(15) -0.0031(14) 0.0030(14) 0.0349(17)
C34 0.100(3) 0.115(4) 0.053(2) 0.029(2) 0.013(2) 0.031(3)
C35 0.078(2) 0.093(3) 0.0446(19) -0.0231(19) -0.0098(17) 0.047(2)
C36 0.0435(17) 0.0388(17) 0.098(3) 0.0227(18) -0.0099(17) 0.0055(14)
C37 0.0343(13) 0.0368(15) 0.0554(18) 0.0093(13) -0.0109(12) 0.0037(11)
C38 0.0298(13) 0.0395(16) 0.067(2) 0.0074(14) -0.0028(13) 0.0007(12)
C39 0.0281(12) 0.0458(17) 0.0522(17) 0.0036(13) -0.0016(11) 0.0046(12)
C40 0.0357(16) 0.057(2) 0.113(3) 0.012(2) 0.0194(18) 0.0126(15)
C41 0.0317(13) 0.0309(14) 0.0544(17) 0.0117(12) -0.0102(12) 0.0065(11)
C42 0.0417(15) 0.0305(14) 0.067(2) 0.0015(13) -0.0124(13) 0.0164(12)
C43 0.0438(16) 0.0348(16) 0.090(3) 0.0063(16) -0.0097(16) 0.0177(13)
C44 0.0422(17) 0.052(2) 0.098(3) 0.0205(19) -0.0182(18) 0.0202(15)
C45 0.0460(17) 0.057(2) 0.066(2) 0.0245(18) -0.0168(16) 0.0110(15)
C46 0.0382(14) 0.0458(17) 0.0552(18) 0.0197(14) -0.0070(13) 0.0081(13)
C47 0.0550(18) 0.0529(19) 0.067(2) -0.0145(16) -0.0210(16) 0.0331(16)
C48 0.072(2) 0.091(3) 0.061(2) 0.005(2) -0.0066(18) 0.047(2)
C49 0.110(3) 0.070(3) 0.106(4) -0.037(2) -0.040(3) 0.056(3)
C50 0.0522(18) 0.073(2) 0.0440(18) 0.0172(16) -0.0054(14) 0.0165(17)
C51 0.075(2) 0.088(3) 0.047(2) 0.0058(19) -0.0139(17) 0.025(2)
C52 0.075(3) 0.107(4) 0.067(3) 0.028(2) 0.012(2) 0.014(2)
C53 0.0271(12) 0.0402(15) 0.0405(14) -0.0013(11) 0.0084(10) 0.0117(11)
C54 0.0350(13) 0.0563(19) 0.0402(15) -0.0071(13) 0.0092(11) 0.0140(13)
C55 0.0395(15) 0.059(2) 0.066(2) -0.0228(17) 0.0099(14) 0.0175(14)
C56 0.0406(16) 0.0456(18) 0.092(3) -0.0075(18) 0.0114(16) 0.0232(14)
C57 0.0373(14) 0.0529(19) 0.068(2) 0.0080(16) 0.0052(13) 0.0250(14)
C58 0.0311(12) 0.0488(17) 0.0435(15) -0.0009(12) 0.0056(11) 0.0193(12)
C59 0.071(2) 0.086(3) 0.0353(17) -0.0033(17) 0.0067(15) 0.028(2)
C60 0.084(3) 0.114(4) 0.050(2) -0.029(2) -0.0133(19) 0.048(3)
C61 0.103(4) 0.186(6) 0.052(3) 0.025(3) 0.024(2) 0.019(4)
C65 0.071(3) 0.129(4) 0.089(3) 0.010(3) -0.001(2) 0.044(3)
C66 0.088(3) 0.193(6) 0.066(3) -0.004(3) -0.017(2) 0.072(4)
C67 0.126(5) 0.183(6) 0.098(4) -0.010(4) -0.029(3) 0.103(5)
C68 0.133(4) 0.077(3) 0.079(3) -0.008(2) -0.014(3) 0.048(3)
C77 0.127(4) 0.084(3) 0.089(3) 0.020(3) 0.033(3) 0.059(3)
C78 0.139(5) 0.230(8) 0.120(5) 0.041(5) 0.020(4) 0.125(6)
C79 0.123(5) 0.202(7) 0.073(3) 0.007(4) -0.006(3) 0.066(5)
C80 0.077(3) 0.112(4) 0.064(3) 0.021(2) 0.016(2) 0.033(3)
C62 0.042(7) 0.062(8) 0.038(4) 0.006(5) 0.012(4) 0.030(6)
C63 0.102(13) 0.099(14) 0.073(8) 0.022(8) 0.031(8) 0.065(11)
C64 0.080(8) 0.112(13) 0.061(7) -0.035(7) -0.036(5) 0.067(9)
C69 0.056(6) 0.130(9) 0.065(7) 0.019(6) 0.007(5) 0.045(6)
C70 0.156(12) 0.093(10) 0.128(10) 0.016(8) 0.017(9) 0.078(9)
C71 0.113(9) 0.069(5) 0.073(5) -0.014(4) -0.007(6) 0.019(6)
C72 0.095(9) 0.151(10) 0.097(7) 0.001(7) -0.007(5) 0.084(7)
C73 0.062(6) 0.091(7) 0.076(5) 0.025(5) 0.011(4) 0.039(5)
C74 0.110(6) 0.054(4) 0.123(6) -0.006(4) 0.006(5) 0.043(4)
C75 0.099(5) 0.067(4) 0.072(4) -0.021(3) 0.000(3) 0.036(3)
C76 0.064(4) 0.051(3) 0.068(3) 0.006(2) 0.017(2) 0.028(3)
C62A 0.039(9) 0.047(7) 0.032(5) 0.010(4) 0.001(4) 0.018(6)
C63A 0.093(12) 0.073(10) 0.041(6) 0.020(6) 0.032(7) 0.040(9)
C64A 0.110(14) 0.103(15) 0.079(13) -0.035(11) -0.046(11) 0.064(13)
C69A 0.082(11) 0.146(14) 0.061(10) 0.007(10) 0.010(9) 0.048(11)
C70A 0.117(12) 0.066(9) 0.100(10) 0.015(8) 0.018(9) 0.039(8)
C71A 0.069(8) 0.127(11) 0.078(7) 0.021(7) 0.014(7) 0.044(8)
C72A 0.056(7) 0.051(6) 0.085(8) 0.017(5) 0.000(5) 0.026(5)
C73A 0.061(14) 0.086(15) 0.093(17) -0.001(15) -0.010(13) 0.033(12)
C74A 0.090(12) 0.087(13) 0.130(14) 0.000(12) 0.016(12) 0.060(10)
C75A 0.068(10) 0.110(13) 0.067(9) -0.011(9) 0.009(8) 0.033(9)
C76A 0.066(12) 0.081(13) 0.068(10) 0.006(9) 0.020(8) 0.025(10)
O5 0.222(7) 0.148(5) 0.109(5) 0.011(4) 0.002(5) 0.096(5)
C81 0.180(7) 0.164(7) 0.109(6) 0.000(6) 0.032(6) 0.062(6)
C82 0.171(7) 0.153(6) 0.081(5) 0.015(5) 0.013(5) 0.090(5)
C83 0.141(6) 0.161(7) 0.102(5) 0.035(6) 0.013(5) 0.086(6)
C84 0.134(6) 0.151(6) 0.095(5) 0.035(5) 0.039(4) 0.077(5)
O6 0.169(4) 0.177(5) 0.099(3) 0.034(3) -0.032(3) 0.081(4)
C85 0.174(6) 0.136(5) 0.089(4) -0.026(4) -0.013(4) 0.023(5)
C86 0.208(6) 0.129(5) 0.135(5) 0.028(5) 0.002(5) 0.084(5)
C87 0.158(5) 0.158(6) 0.079(4) 0.011(4) -0.042(4) 0.045(5)
C88 0.170(6) 0.130(5) 0.108(5) -0.001(4) 0.020(4) 0.081(4)
O5A 0.183(7) 0.160(7) 0.110(6) 0.003(6) 0.026(6) 0.069(6)
C81A 0.173(8) 0.157(7) 0.096(6) 0.030(6) 0.024(7) 0.066(7)
C82A 0.161(7) 0.164(7) 0.112(7) 0.017(7) 0.017(6) 0.088(7)
C83A 0.153(7) 0.159(8) 0.097(6) 0.021(7) 0.016(6) 0.080(7)
C84A 0.162(8) 0.156(7) 0.094(7) 0.007(6) 0.021(7) 0.066(7)
O6A 0.172(7) 0.155(7) 0.116(7) 0.003(7) -0.005(7) 0.062(7)
C85A 0.171(8) 0.145(8) 0.101(7) 0.001(7) -0.014(7) 0.064(7)
C86A 0.169(8) 0.148(8) 0.108(7) -0.006(7) -0.001(7) 0.067(7)
C87A 0.168(8) 0.147(7) 0.100(7) 0.009(7) -0.018(7) 0.058(7)
C88A 0.171(8) 0.150(7) 0.099(7) 0.002(7) -0.017(7) 0.068(7)

loop_
_atom_type_symbol
_atom_type_description
_atom_type_scat_dispersion_real
_atom_type_scat_dispersion_imag
_atom_type_scat_source
C C 0.0033 0.0016 'International Tables Vol C Tables 4.2.6.8 and 6.1.1.4'
H H 0.0000 0.0000 'International Tables Vol C Tables 4.2.6.8 and 6.1.1.4'
Al Al 0.0645 0.0514 'International Tables Vol C Tables 4.2.6.8 and 6.1.1.4'
Cs Cs -0.3680 2.1192 'International Tables Vol C Tables 4.2.6.8 and 6.1.1.4'
N N 0.0061 0.0033 'International Tables Vol C Tables 4.2.6.8 and 6.1.1.4'
O O 0.0106 0.0060 'International Tables Vol C Tables 4.2.6.8 and 6.1.1.4'

loop_
_exptl_crystal_face_index_h
_exptl_crystal_face_index_k
_exptl_crystal_face_index_l
_exptl_crystal_face_perp_dist
0 1 0 0.0884
1 -1 -1 0.1409
2 0 1 0.1722
-1 -1 2 0.1308
1 6 28 0.1019
-12 8 25 0.1025
-21 7 4 0.1946
-5 21 6 0.0938
-21 13 -1 0.1696
-7 21 -10 0.1050
1 2 -1 0.0947
1 0 -1 0.0860
-8 6 -26 0.1022
-1 -4 29 0.1331
0 -1 0 0.1036

loop_
_geom_angle_atom_site_label_1
_geom_angle_atom_site_label_2
_geom_angle_atom_site_label_3
_geom_angle
_geom_angle_site_symmetry_1
_geom_angle_site_symmetry_3
_geom_angle_publ_flag
O1 Cs1 O2 88.24(9) . . ?
O1 Cs1 C1 137.85(7) . . ?
O1 Cs1 C2 119.49(7) . . ?
O1 Cs1 C3 114.46(7) . . ?
O1 Cs1 C4 125.62(7) . . ?
O1 Cs1 C5 147.29(7) . . ?
O1 Cs1 C6 156.62(7) . . ?
O1 Cs1 C12 100.36(6) . . ?
O1 Cs1 C13 102.38(7) . . ?
O1 Cs1 C14 84.73(7) . . ?
O1 Cs1 C15 63.75(7) . . ?
O1 Cs1 C16 62.58(7) . . ?
O1 Cs1 C17 81.64(6) . . ?
O1 Cs1 C53 95.08(6) . . ?
O1 Cs1 C54 104.49(7) . . ?
O1 Cs1 C55 91.48(8) . . ?
O1 Cs1 C56 68.85(8) . . ?
O1 Cs1 C57 60.34(7) . . ?
O1 Cs1 C58 74.46(7) . . ?
O2 Cs1 C1 126.22(7) . . ?
O2 Cs1 C2 147.99(7) . . ?
O2 Cs1 C3 156.25(7) . . ?
O2 Cs1 C4 136.62(7) . . ?
O2 Cs1 C5 118.92(7) . . ?
O2 Cs1 C6 114.68(7) . . ?
O2 Cs1 C12 95.72(7) . . ?
O2 Cs1 C13 74.69(7) . . ?
O2 Cs1 C14 60.80(7) . . ?
O2 Cs1 C15 71.01(8) . . ?
O2 Cs1 C16 93.40(8) . . ?
O2 Cs1 C17 105.39(7) . . ?
O2 Cs1 C53 98.05(7) . . ?
O2 Cs1 C54 79.26(7) . . ?
O2 Cs1 C55 60.46(8) . . ?
O2 Cs1 C56 63.09(8) . . ?
O2 Cs1 C57 84.14(8) . . ?
O2 Cs1 C58 100.34(7) . . ?
C1 Cs1 C12 57.59(5) . . ?
C1 Cs1 C13 70.15(5) . . ?
C1 Cs1 C17 67.35(5) . . ?
C1 Cs1 C53 102.01(5) . . ?
C1 Cs1 C58 115.39(5) . . ?
C2 Cs1 C1 21.81(5) . . ?
C2 Cs1 C3 21.97(5) . . ?
C2 Cs1 C4 38.95(5) . . ?
C2 Cs1 C5 43.64(5) . . ?
C2 Cs1 C6 37.30(6) . . ?
C2 Cs1 C12 65.57(5) . . ?
C2 Cs1 C13 83.32(6) . . ?
C2 Cs1 C17 66.84(5) . . ?
C2 Cs1 C53 95.19(5) . . ?
C2 Cs1 C54 106.12(6) . . ?
C2 Cs1 C58 102.32(6) . . ?
C3 Cs1 C1 38.78(5) . . ?
C3 Cs1 C4 22.01(5) . . ?
C3 Cs1 C5 37.36(6) . . ?
C3 Cs1 C6 43.69(6) . . ?
C3 Cs1 C12 87.28(5) . . ?
C3 Cs1 C13 105.26(6) . . ?
C3 Cs1 C17 85.71(6) . . ?
C3 Cs1 C53 74.12(5) . . ?
C3 Cs1 C54 87.89(6) . . ?
C3 Cs1 C58 80.39(6) . . ?
C4 Cs1 C1 46.09(5) . . ?
C4 Cs1 C12 102.54(5) . . ?
C4 Cs1 C13 116.09(5) . . ?
C4 Cs1 C17 105.72(5) . . ?
C4 Cs1 C53 57.27(5) . . ?
C4 Cs1 C58 69.37(5) . . ?
C5 Cs1 C1 38.55(5) . . ?
C5 Cs1 C4 21.75(6) . . ?
C5 Cs1 C6 21.70(5) . . ?
C5 Cs1 C12 94.94(5) . . ?
C5 Cs1 C13 102.28(5) . . ?
C5 Cs1 C17 105.75(5) . . ?
C5 Cs1 C53 65.15(5) . . ?
C5 Cs1 C58 82.45(6) . . ?
C6 Cs1 C1 21.72(5) . . ?
C6 Cs1 C4 38.66(6) . . ?
C6 Cs1 C12 73.99(5) . . ?
C6 Cs1 C13 80.66(6) . . ?
C6 Cs1 C17 87.49(5) . . ?
C6 Cs1 C53 86.55(5) . . ?
C6 Cs1 C58 104.14(6) . . ?
C12 Cs1 C53 159.58(5) . . ?
C12 Cs1 C58 162.90(6) . . ?
C13 Cs1 C12 21.25(6) . . ?
C13 Cs1 C17 37.91(6) . . ?
C13 Cs1 C53 160.75(6) . . ?
C13 Cs1 C58 174.33(6) . . ?
C14 Cs1 C1 91.95(6) . . ?
C14 Cs1 C2 103.33(6) . . ?
C14 Cs1 C3 125.16(6) . . ?
C14 Cs1 C4 137.98(6) . . ?
C14 Cs1 C5 123.29(6) . . ?
C14 Cs1 C6 101.98(6) . . ?
C14 Cs1 C12 37.89(6) . . ?
C14 Cs1 C13 21.92(6) . . ?
C14 Cs1 C16 39.12(7) . . ?
C14 Cs1 C17 44.77(6) . . ?
C14 Cs1 C53 158.85(6) . . ?
C14 Cs1 C54 138.89(7) . . ?
C14 Cs1 C57 131.61(6) . . ?
C14 Cs1 C58 152.65(6) . . ?
C15 Cs1 C1 101.86(6) . . ?
C15 Cs1 C2 105.42(6) . . ?
C15 Cs1 C3 124.13(6) . . ?
C15 Cs1 C4 144.37(6) . . ?
C15 Cs1 C5 139.12(6) . . ?
C15 Cs1 C6 117.64(6) . . ?
C15 Cs1 C12 44.40(6) . . ?
C15 Cs1 C13 38.85(6) . . ?
C15 Cs1 C14 22.60(7) . . ?
C15 Cs1 C16 22.39(7) . . ?
C15 Cs1 C17 38.71(6) . . ?
C15 Cs1 C53 155.72(6) . . ?
C15 Cs1 C54 147.95(7) . . ?
C15 Cs1 C55 126.02(7) . . ?
C15 Cs1 C56 113.16(7) . . ?
C15 Cs1 C57 118.75(7) . . ?
C15 Cs1 C58 137.28(6) . . ?
C16 Cs1 C1 89.10(6) . . ?
C16 Cs1 C2 86.71(6) . . ?
C16 Cs1 C3 103.03(6) . . ?
C16 Cs1 C4 124.56(6) . . ?
C16 Cs1 C5 127.40(6) . . ?
C16 Cs1 C6 109.09(6) . . ?
C16 Cs1 C12 37.79(6) . . ?
C16 Cs1 C13 44.64(6) . . ?
C16 Cs1 C17 21.76(6) . . ?
C16 Cs1 C53 154.61(6) . . ?
C16 Cs1 C54 165.59(6) . . ?
C16 Cs1 C57 122.91(7) . . ?
C16 Cs1 C58 134.33(6) . . ?
C17 Cs1 C12 21.37(5) . . ?
C17 Cs1 C53 156.17(6) . . ?
C17 Cs1 C58 144.07(6) . . ?
C54 Cs1 C1 105.26(6) . . ?
C54 Cs1 C4 67.39(6) . . ?
C54 Cs1 C5 66.83(6) . . ?
C54 Cs1 C6 85.29(6) . . ?
C54 Cs1 C12 154.43(6) . . ?
C54 Cs1 C13 141.62(6) . . ?
C54 Cs1 C17 172.58(6) . . ?
C54 Cs1 C53 21.37(6) . . ?
C54 Cs1 C58 37.55(6) . . ?
C55 Cs1 C1 124.86(7) . . ?
C55 Cs1 C2 128.16(7) . . ?
C55 Cs1 C3 109.63(7) . . ?
C55 Cs1 C4 89.45(7) . . ?
C55 Cs1 C5 87.45(7) . . ?
C55 Cs1 C6 103.56(7) . . ?
C55 Cs1 C12 153.23(7) . . ?
C55 Cs1 C13 132.55(7) . . ?
C55 Cs1 C14 121.22(7) . . ?
C55 Cs1 C16 144.78(8) . . ?
C55 Cs1 C17 164.66(7) . . ?
C55 Cs1 C53 37.65(6) . . ?
C55 Cs1 C54 22.07(7) . . ?
C55 Cs1 C57 38.59(8) . . ?
C55 Cs1 C58 43.82(7) . . ?
C56 Cs1 C1 144.24(7) . . ?
C56 Cs1 C2 138.81(7) . . ?
C56 Cs1 C3 117.02(7) . . ?
C56 Cs1 C4 101.38(7) . . ?
C56 Cs1 C5 105.69(7) . . ?
C56 Cs1 C6 124.43(7) . . ?
C56 Cs1 C12 155.61(6) . . ?
C56 Cs1 C13 136.77(7) . . ?
C56 Cs1 C14 117.82(7) . . ?
C56 Cs1 C16 126.37(7) . . ?
C56 Cs1 C17 148.07(7) . . ?
C56 Cs1 C53 44.13(7) . . ?
C56 Cs1 C54 39.23(8) . . ?
C56 Cs1 C55 22.67(8) . . ?
C56 Cs1 C57 22.00(8) . . ?
C56 Cs1 C58 37.83(7) . . ?
C57 Cs1 C1 136.44(6) . . ?
C57 Cs1 C2 122.27(6) . . ?
C57 Cs1 C3 100.63(6) . . ?
C57 Cs1 C4 90.38(6) . . ?
C57 Cs1 C5 102.03(6) . . ?
C57 Cs1 C6 123.61(6) . . ?
C57 Cs1 C12 160.70(6) . . ?
C57 Cs1 C13 153.37(6) . . ?
C57 Cs1 C17 140.76(7) . . ?
C57 Cs1 C53 37.14(6) . . ?
C57 Cs1 C54 44.50(7) . . ?
C57 Cs1 C58 21.05(6) . . ?
C58 Cs1 C53 20.88(6) . . ?
O3 Cs2 O4 85.62(7) . . ?
O3 Cs2 C1 139.21(6) . . ?
O3 Cs2 C2 121.15(6) . . ?
O3 Cs2 C3 115.86(6) . . ?
O3 Cs2 C4 125.97(6) . . ?
O3 Cs2 C5 147.25(6) . . ?
O3 Cs2 C6 157.93(6) . . ?
O3 Cs2 C24 98.99(6) . . ?
O3 Cs2 C25 98.80(7) . . ?
O3 Cs2 C26 79.73(7) . . ?
O3 Cs2 C27 59.96(7) . . ?
O3 Cs2 C28 61.99(7) . . ?
O3 Cs2 C29 81.73(6) . . ?
O3 Cs2 C41 96.13(7) . . ?
O3 Cs2 C42 75.10(7) . . ?
O3 Cs2 C43 61.74(8) . . ?
O3 Cs2 C44 72.57(9) . . ?
O3 Cs2 C45 94.43(9) . . ?
O3 Cs2 C46 106.14(7) . . ?
O4 Cs2 C1 126.53(7) . . ?
O4 Cs2 C2 147.87(7) . . ?
O4 Cs2 C3 158.07(6) . . ?
O4 Cs2 C4 139.94(6) . . ?
O4 Cs2 C5 121.65(6) . . ?
O4 Cs2 C6 115.96(7) . . ?
O4 Cs2 C24 97.27(6) . . ?
O4 Cs2 C25 76.10(6) . . ?
O4 Cs2 C26 63.87(7) . . ?
O4 Cs2 C27 75.32(7) . . ?
O4 Cs2 C28 97.28(7) . . ?
O4 Cs2 C29 107.85(6) . . ?
O4 Cs2 C41 101.10(6) . . ?
O4 Cs2 C42 101.90(7) . . ?
O4 Cs2 C43 83.01(7) . . ?
O4 Cs2 C44 63.14(7) . . ?
O4 Cs2 C45 63.80(7) . . ?
O4 Cs2 C46 83.25(6) . . ?
C1 Cs2 C2 21.52(5) . . ?
C1 Cs2 C3 38.12(5) . . ?
C1 Cs2 C4 45.61(5) . . ?
C1 Cs2 C24 57.15(5) . . ?
C1 Cs2 C25 70.59(5) . . ?
C1 Cs2 C29 65.87(5) . . ?
C1 Cs2 C41 100.39(5) . . ?
C1 Cs2 C46 102.45(6) . . ?
C2 Cs2 C3 21.30(5) . . ?
C2 Cs2 C4 38.01(5) . . ?
C2 Cs2 C24 63.53(5) . . ?
C2 Cs2 C29 63.69(5) . . ?
C2 Cs2 C41 93.78(5) . . ?
C2 Cs2 C46 103.44(6) . . ?
C3 Cs2 C24 84.27(5) . . ?
C3 Cs2 C29 81.09(5) . . ?
C3 Cs2 C41 73.54(5) . . ?
C3 Cs2 C46 86.25(6) . . ?
C4 Cs2 C3 21.44(5) . . ?
C4 Cs2 C24 100.53(5) . . ?
C4 Cs2 C29 101.29(5) . . ?
C4 Cs2 C41 56.47(5) . . ?
C4 Cs2 C46 65.86(6) . . ?
C5 Cs2 C1 38.59(5) . . ?
C5 Cs2 C2 43.04(5) . . ?
C5 Cs2 C3 36.72(6) . . ?
C5 Cs2 C4 21.50(6) . . ?
C5 Cs2 C24 95.27(5) . . ?
C5 Cs2 C25 104.90(6) . . ?
C5 Cs2 C29 103.75(6) . . ?
C5 Cs2 C41 63.24(6) . . ?
C5 Cs2 C42 81.20(6) . . ?
C5 Cs2 C46 64.08(6) . . ?
C6 Cs2 C1 21.87(5) . . ?
C6 Cs2 C2 37.02(6) . . ?
C6 Cs2 C3 43.22(6) . . ?
C6 Cs2 C4 38.51(5) . . ?
C6 Cs2 C5 21.89(5) . . ?
C6 Cs2 C24 74.83(5) . . ?
C6 Cs2 C25 83.03(6) . . ?
C6 Cs2 C28 108.01(6) . . ?
C6 Cs2 C29 86.83(6) . . ?
C6 Cs2 C41 84.69(6) . . ?
C6 Cs2 C42 103.09(6) . . ?
C6 Cs2 C46 82.30(6) . . ?
C25 Cs2 C2 81.99(5) . . ?
C25 Cs2 C3 103.26(5) . . ?
C25 Cs2 C4 116.16(5) . . ?
C25 Cs2 C24 21.23(5) . . ?
C25 Cs2 C29 37.56(6) . . ?
C25 Cs2 C41 164.53(6) . . ?
C25 Cs2 C46 146.14(6) . . ?
C26 Cs2 C1 92.21(6) . . ?
C26 Cs2 C2 101.15(6) . . ?
C26 Cs2 C3 121.74(6) . . ?
C26 Cs2 C4 137.47(6) . . ?
C26 Cs2 C5 126.67(6) . . ?
C26 Cs2 C6 104.79(6) . . ?
C26 Cs2 C24 37.62(6) . . ?
C26 Cs2 C25 21.97(6) . . ?
C26 Cs2 C28 38.49(7) . . ?
C26 Cs2 C29 43.99(6) . . ?
C26 Cs2 C41 164.52(6) . . ?
C26 Cs2 C42 152.06(7) . . ?
C26 Cs2 C43 130.96(7) . . ?
C26 Cs2 C44 121.13(7) . . ?
C26 Cs2 C45 127.62(7) . . ?
C26 Cs2 C46 146.31(6) . . ?
C27 Cs2 C1 100.70(6) . . ?
C27 Cs2 C2 101.61(6) . . ?
C27 Cs2 C3 118.22(6) . . ?
C27 Cs2 C4 139.07(6) . . ?
C27 Cs2 C5 139.19(6) . . ?
C27 Cs2 C6 118.65(6) . . ?
C27 Cs2 C24 44.00(6) . . ?
C27 Cs2 C25 38.84(6) . . ?
C27 Cs2 C26 22.42(7) . . ?
C27 Cs2 C28 21.98(7) . . ?
C27 Cs2 C29 37.93(6) . . ?
C27 Cs2 C41 155.83(7) . . ?
C27 Cs2 C42 135.05(7) . . ?
C27 Cs2 C43 118.64(7) . . ?
C27 Cs2 C44 118.11(8) . . ?
C27 Cs2 C45 133.49(7) . . ?
C27 Cs2 C46 154.95(7) . . ?
C28 Cs2 C1 86.98(6) . . ?
C28 Cs2 C2 82.55(6) . . ?
C28 Cs2 C3 96.99(6) . . ?
C28 Cs2 C4 118.31(6) . . ?
C28 Cs2 C5 124.34(6) . . ?
C28 Cs2 C24 37.19(6) . . ?
C28 Cs2 C25 44.27(6) . . ?
C28 Cs2 C29 21.18(6) . . ?
C28 Cs2 C41 150.19(7) . . ?
C28 Cs2 C42 131.11(7) . . ?
C28 Cs2 C46 167.94(7) . . ?
C29 Cs2 C24 21.05(5) . . ?
C29 Cs2 C41 150.67(6) . . ?
C41 Cs2 C24 157.00(5) . . ?
C42 Cs2 C1 114.81(5) . . ?
C42 Cs2 C2 102.12(6) . . ?
C42 Cs2 C3 80.84(6) . . ?
C42 Cs2 C4 69.21(6) . . ?
C42 Cs2 C24 159.36(6) . . ?
C42 Cs2 C25 173.77(6) . . ?
C42 Cs2 C29 140.46(7) . . ?
C42 Cs2 C41 21.21(7) . . ?
C42 Cs2 C46 37.82(7) . . ?
C43 Cs2 C1 136.75(6) . . ?
C43 Cs2 C2 123.87(6) . . ?
C43 Cs2 C3 102.69(6) . . ?
C43 Cs2 C4 91.18(6) . . ?
C43 Cs2 C5 101.01(7) . . ?
C43 Cs2 C6 122.48(7) . . ?
C43 Cs2 C24 160.70(7) . . ?
C43 Cs2 C25 152.65(6) . . ?
C43 Cs2 C28 123.52(8) . . ?
C43 Cs2 C29 141.31(8) . . ?
C43 Cs2 C41 37.81(7) . . ?
C43 Cs2 C42 22.20(6) . . ?
C43 Cs2 C45 38.53(9) . . ?
C43 Cs2 C46 44.48(8) . . ?
C44 Cs2 C1 140.63(7) . . ?
C44 Cs2 C2 137.67(6) . . ?
C44 Cs2 C3 117.04(6) . . ?
C44 Cs2 C4 100.16(7) . . ?
C44 Cs2 C5 102.16(7) . . ?
C44 Cs2 C6 120.04(8) . . ?
C44 Cs2 C24 158.70(6) . . ?
C44 Cs2 C25 138.65(6) . . ?
C44 Cs2 C28 131.95(8) . . ?
C44 Cs2 C29 153.11(8) . . ?
C44 Cs2 C41 43.90(6) . . ?
C44 Cs2 C42 38.77(6) . . ?
C44 Cs2 C43 22.30(8) . . ?
C44 Cs2 C45 21.86(9) . . ?
C44 Cs2 C46 38.18(8) . . ?
C45 Cs2 C1 120.80(8) . . ?
C45 Cs2 C2 124.76(7) . . ?
C45 Cs2 C3 107.71(6) . . ?
C45 Cs2 C4 87.39(7) . . ?
C45 Cs2 C5 83.77(7) . . ?
C45 Cs2 C6 99.28(8) . . ?
C45 Cs2 C24 155.90(7) . . ?
C45 Cs2 C25 136.50(6) . . ?
C45 Cs2 C28 151.88(8) . . ?
C45 Cs2 C29 171.19(6) . . ?
C45 Cs2 C41 37.34(6) . . ?
C45 Cs2 C42 44.36(7) . . ?
C45 Cs2 C46 21.54(7) . . ?
C46 Cs2 C24 154.82(7) . . ?
C46 Cs2 C29 167.12(6) . . ?
C46 Cs2 C41 21.18(6) . . ?
N1 Al1 H1AL 112.4(11) . . ?
N1 Al1 N2 98.94(10) . . ?
N1 Al1 C1 113.68(9) . . ?
N2 Al1 H1AL 112.7(10) . . ?
N2 Al1 C1 113.39(10) . . ?
C1 Al1 H1AL 105.9(10) . . ?
N3 Al2 H2AL 111.8(11) . . ?
N3 Al2 N4 98.83(10) . . ?
N3 Al2 C4 112.41(10) . . ?
N4 Al2 H2AL 112.5(10) . . ?
N4 Al2 C4 113.79(10) . . ?
C4 Al2 H2AL 107.5(10) . . ?
C65 O1 Cs1 123.0(3) . . ?
C65 O1 C68 107.7(3) . . ?
C68 O1 Cs1 129.4(3) . . ?
C69 O2 Cs1 118.0(9) . . ?
C72 O2 Cs1 127.5(6) . . ?
C72 O2 C69 114.4(10) . . ?
C69A O2 Cs1 127.0(14) . . ?
C72A O2 Cs1 135.8(6) . . ?
C72A O2 C69A 96.1(16) . . ?
C73 O3 Cs2 128.9(4) . . ?
C76 O3 Cs2 124.6(3) . . ?
C76 O3 C73 105.8(5) . . ?
C73A O3 Cs2 128.6(12) . . ?
C73A O3 C76A 109.1(15) . . ?
C76A O3 Cs2 122.1(9) . . ?
C77 O4 Cs2 126.9(2) . . ?
C80 O4 Cs2 124.8(2) . . ?
C80 O4 C77 107.6(3) . . ?
C8 N1 Al1 117.48(16) . . ?
C8 N1 C12 116.0(2) . . ?
C12 N1 Al1 125.85(16) . . ?
C10 N2 Al1 118.36(17) . . ?
C10 N2 C24 116.03(19) . . ?
C24 N2 Al1 124.11(16) . . ?
C37 N3 Al2 117.92(17) . . ?
C37 N3 C41 115.4(2) . . ?
C41 N3 Al2 126.04(17) . . ?
C39 N4 Al2 119.45(19) . . ?
C39 N4 C53 115.9(2) . . ?
C53 N4 Al2 123.81(16) . . ?
Cs2 C1 Cs1 135.10(7) . . ?
Al1 C1 Cs1 113.37(9) . . ?
Al1 C1 Cs2 111.36(8) . . ?
C2 C1 Cs1 76.68(13) . . ?
C2 C1 Cs2 81.01(14) . . ?
C2 C1 Al1 125.29(18) . . ?
C2 C1 C6 114.8(2) . . ?
C6 C1 Cs1 78.56(13) . . ?
C6 C1 Cs2 76.27(14) . . ?
C6 C1 Al1 119.92(19) . . ?
Cs1 C2 Cs2 135.70(7) . . ?
Cs1 C2 H2 110.6 . . ?
Cs2 C2 H2 113.7 . . ?
C1 C2 Cs1 81.51(14) . . ?
C1 C2 Cs2 77.48(14) . . ?
C1 C2 H2 118.6 . . ?
C3 C2 Cs1 79.11(14) . . ?
C3 C2 Cs2 80.32(14) . . ?
C3 C2 C1 122.8(2) . . ?
C3 C2 H2 118.6 . . ?
Cs1 C3 Cs2 134.71(7) . . ?
Cs1 C3 H3 111.4 . . ?
Cs2 C3 H3 113.9 . . ?
C2 C3 Cs1 78.92(15) . . ?
C2 C3 Cs2 78.39(14) . . ?
C2 C3 H3 118.8 . . ?
C2 C3 C4 122.5(2) . . ?
C4 C3 Cs1 80.88(15) . . ?
C4 C3 Cs2 79.14(14) . . ?
C4 C3 H3 118.8 . . ?
Cs1 C4 Cs2 133.14(7) . . ?
Al2 C4 Cs1 113.53(9) . . ?
Al2 C4 Cs2 113.33(9) . . ?
C3 C4 Cs1 77.11(14) . . ?
C3 C4 Cs2 79.42(14) . . ?
C3 C4 Al2 121.12(19) . . ?
C5 C4 Cs1 78.38(15) . . ?
C5 C4 Cs2 75.26(14) . . ?
C5 C4 Al2 124.62(19) . . ?
C5 C4 C3 114.3(2) . . ?
Cs1 C5 H5 111.9 . . ?
Cs2 C5 Cs1 137.55(7) . . ?
Cs2 C5 H5 110.4 . . ?
C4 C5 Cs1 79.87(15) . . ?
C4 C5 Cs2 83.24(15) . . ?
C4 C5 H5 118.4 . . ?
C6 C5 Cs1 79.74(15) . . ?
C6 C5 Cs2 77.64(14) . . ?
C6 C5 C4 123.3(2) . . ?
C6 C5 H5 118.4 . . ?
Cs1 C6 H6 113.0 . . ?
Cs2 C6 Cs1 138.38(8) . . ?
Cs2 C6 H6 108.6 . . ?
C1 C6 Cs1 79.71(13) . . ?
C1 C6 Cs2 81.86(14) . . ?
C1 C6 H6 118.8 . . ?
C5 C6 Cs1 78.56(14) . . ?
C5 C6 Cs2 80.47(15) . . ?
C5 C6 C1 122.4(2) . . ?
C5 C6 H6 118.8 . . ?
H7A C7 H7B 109.5 . . ?
H7A C7 H7C 109.5 . . ?
H7B C7 H7C 109.5 . . ?
C8 C7 H7A 109.5 . . ?
C8 C7 H7B 109.5 . . ?
C8 C7 H7C 109.5 . . ?
N1 C8 C7 119.9(2) . . ?
C9 C8 N1 121.1(2) . . ?
C9 C8 C7 118.9(2) . . ?
C8 C9 H9 114.8 . . ?
C8 C9 C10 130.4(2) . . ?
C10 C9 H9 114.8 . . ?
N2 C10 C9 119.8(2) . . ?
N2 C10 C11 121.4(2) . . ?
C9 C10 C11 118.8(2) . . ?
C10 C11 H11A 120.0 . . ?
C10 C11 H11B 120.0 . . ?
H11A C11 H11B 120.0 . . ?
N1 C12 Cs1 121.41(14) . . ?
C13 C12 Cs1 75.19(15) . . ?
C13 C12 N1 120.9(2) . . ?
C13 C12 C17 119.9(2) . . ?
C17 C12 Cs1 76.01(14) . . ?
C17 C12 N1 119.1(2) . . ?
C12 C13 Cs1 83.56(15) . . ?
C12 C13 C18 121.5(2) . . ?
C14 C13 Cs1 71.07(16) . . ?
C14 C13 C12 119.2(3) . . ?
C14 C13 C18 119.3(3) . . ?
C18 C13 Cs1 115.36(19) . . ?
Cs1 C14 H14 107.2 . . ?
C13 C14 Cs1 87.01(17) . . ?
C13 C14 H14 119.6 . . ?
C15 C14 Cs1 76.16(18) . . ?
C15 C14 C13 120.8(3) . . ?
C15 C14 H14 119.6 . . ?
Cs1 C15 H15 106.2 . . ?
C14 C15 Cs1 81.24(18) . . ?
C14 C15 H15 120.0 . . ?
C16 C15 Cs1 82.77(18) . . ?
C16 C15 C14 120.1(2) . . ?
C16 C15 H15 120.0 . . ?
Cs1 C16 H16 109.1 . . ?
C15 C16 Cs1 74.83(17) . . ?
C15 C16 H16 119.4 . . ?
C15 C16 C17 121.3(3) . . ?
C17 C16 Cs1 86.56(16) . . ?
C17 C16 H16 119.4 . . ?
C12 C17 Cs1 82.62(15) . . ?
C12 C17 C21 121.2(2) . . ?
C16 C17 Cs1 71.68(16) . . ?
C16 C17 C12 118.7(3) . . ?
C16 C17 C21 120.1(2) . . ?
C21 C17 Cs1 116.95(17) . . ?
C13 C18 H18 107.6 . . ?
C13 C18 C19 111.0(3) . . ?
C13 C18 C20 112.0(3) . . ?
C19 C18 H18 107.6 . . ?
C19 C18 C20 110.8(3) . . ?
C20 C18 H18 107.6 . . ?
C18 C19 H19A 109.5 . . ?
C18 C19 H19B 109.5 . . ?
C18 C19 H19C 109.5 . . ?
H19A C19 H19B 109.5 . . ?
H19A C19 H19C 109.5 . . ?
H19B C19 H19C 109.5 . . ?
C18 C20 H20A 109.5 . . ?
C18 C20 H20B 109.5 . . ?
C18 C20 H20C 109.5 . . ?
H20A C20 H20B 109.5 . . ?
H20A C20 H20C 109.5 . . ?
H20B C20 H20C 109.5 . . ?
C17 C21 H21 108.0 . . ?
C17 C21 C22 110.5(3) . . ?
C17 C21 C23 112.5(3) . . ?
C22 C21 H21 108.0 . . ?
C23 C21 H21 108.0 . . ?
C23 C21 C22 109.6(3) . . ?
C21 C22 H22A 109.5 . . ?
C21 C22 H22B 109.5 . . ?
C21 C22 H22C 109.5 . . ?
H22A C22 H22B 109.5 . . ?
H22A C22 H22C 109.5 . . ?
H22B C22 H22C 109.5 . . ?
C21 C23 H23A 109.5 . . ?
C21 C23 H23B 109.5 . . ?
C21 C23 H23C 109.5 . . ?
H23A C23 H23B 109.5 . . ?
H23A C23 H23C 109.5 . . ?
H23B C23 H23C 109.5 . . ?
N2 C24 Cs2 120.96(13) . . ?
C25 C24 Cs2 73.13(14) . . ?
C25 C24 N2 120.7(2) . . ?
C25 C24 C29 119.7(2) . . ?
C29 C24 Cs2 77.93(15) . . ?
C29 C24 N2 119.7(2) . . ?
C24 C25 Cs2 85.63(15) . . ?
C24 C25 C30 121.5(2) . . ?
C26 C25 Cs2 70.99(15) . . ?
C26 C25 C24 118.6(3) . . ?
C26 C25 C30 120.0(2) . . ?
C30 C25 Cs2 114.59(16) . . ?
Cs2 C26 H26 105.0 . . ?
C25 C26 Cs2 87.04(15) . . ?
C25 C26 H26 119.1 . . ?
C27 C26 Cs2 78.45(17) . . ?
C27 C26 C25 121.8(3) . . ?
C27 C26 H26 119.1 . . ?
Cs2 C27 H27 105.9 . . ?
C26 C27 Cs2 79.13(17) . . ?
C26 C27 H27 120.2 . . ?
C26 C27 C28 119.6(3) . . ?
C28 C27 Cs2 85.02(17) . . ?
C28 C27 H27 120.2 . . ?
Cs2 C28 H28 111.0 . . ?
C27 C28 Cs2 73.00(17) . . ?
C27 C28 H28 119.4 . . ?
C27 C28 C29 121.3(3) . . ?
C29 C28 Cs2 86.61(16) . . ?
C29 C28 H28 119.4 . . ?
C24 C29 Cs2 81.02(15) . . ?
C24 C29 C33 121.1(2) . . ?
C28 C29 Cs2 72.21(16) . . ?
C28 C29 C24 119.1(3) . . ?
C28 C29 C33 119.7(3) . . ?
C33 C29 Cs2 118.70(18) . . ?
C25 C30 H30 107.8 . . ?
C25 C30 C31 111.5(2) . . ?
C25 C30 C32 110.8(3) . . ?
C31 C30 H30 107.8 . . ?
C32 C30 H30 107.8 . . ?
C32 C30 C31 110.9(3) . . ?
C30 C31 H31A 109.5 . . ?
C30 C31 H31B 109.5 . . ?
C30 C31 H31C 109.5 . . ?
H31A C31 H31B 109.5 . . ?
H31A C31 H31C 109.5 . . ?
H31B C31 H31C 109.5 . . ?
C30 C32 H32A 109.5 . . ?
C30 C32 H32B 109.5 . . ?
C30 C32 H32C 109.5 . . ?
H32A C32 H32B 109.5 . . ?
H32A C32 H32C 109.5 . . ?
H32B C32 H32C 109.5 . . ?
C29 C33 H33 107.8 . . ?
C29 C33 C34 110.8(3) . . ?
C29 C33 C35 113.0(3) . . ?
C34 C33 H33 107.8 . . ?
C35 C33 H33 107.8 . . ?
C35 C33 C34 109.6(3) . . ?
C33 C34 H34A 109.5 . . ?
C33 C34 H34B 109.5 . . ?
C33 C34 H34C 109.5 . . ?
H34A C34 H34B 109.5 . . ?
H34A C34 H34C 109.5 . . ?
H34B C34 H34C 109.5 . . ?
C33 C35 H35A 109.5 . . ?
C33 C35 H35B 109.5 . . ?
C33 C35 H35C 109.5 . . ?
H35A C35 H35B 109.5 . . ?
H35A C35 H35C 109.5 . . ?
H35B C35 H35C 109.5 . . ?
H36A C36 H36B 109.5 . . ?
H36A C36 H36C 109.5 . . ?
H36B C36 H36C 109.5 . . ?
H36D C36 H36E 120.0 . . ?
C37 C36 H36A 109.5 . . ?
C37 C36 H36B 109.5 . . ?
C37 C36 H36C 109.5 . . ?
C37 C36 H36D 120.0 . . ?
C37 C36 H36E 120.0 . . ?
N3 C37 C36 119.9(3) . . ?
C38 C37 N3 121.1(3) . . ?
C38 C37 C36 118.9(3) . . ?
C37 C38 H38 114.9 . . ?
C37 C38 C39 130.3(3) . . ?
C39 C38 H38 114.9 . . ?
N4 C39 C38 120.0(2) . . ?
N4 C39 C40 121.1(3) . . ?
C38 C39 C40 118.9(3) . . ?
C39 C40 H40A 120.0 . . ?
C39 C40 H40B 120.0 . . ?
C39 C40 H40C 109.5 . . ?
C39 C40 H40D 109.5 . . ?
C39 C40 H40E 109.5 . . ?
H40A C40 H40B 120.0 . . ?
H40C C40 H40D 109.5 . . ?
H40C C40 H40E 109.5 . . ?
H40D C40 H40E 109.5 . . ?
N3 C41 Cs2 122.12(15) . . ?
C42 C41 Cs2 73.32(15) . . ?
C42 C41 N3 120.8(2) . . ?
C42 C41 C46 120.2(3) . . ?
C46 C41 Cs2 77.20(15) . . ?
C46 C41 N3 118.9(3) . . ?
C41 C42 Cs2 85.47(16) . . ?
C41 C42 C43 118.9(3) . . ?
C41 C42 C47 121.6(2) . . ?
C43 C42 Cs2 72.12(16) . . ?
C43 C42 C47 119.5(3) . . ?
C47 C42 Cs2 111.8(2) . . ?
Cs2 C43 H43 106.2 . . ?
C42 C43 Cs2 85.68(17) . . ?
C42 C43 H43 119.7 . . ?
C44 C43 Cs2 78.40(19) . . ?
C44 C43 C42 120.6(4) . . ?
C44 C43 H43 119.7 . . ?
Cs2 C44 H44 107.3 . . ?
C43 C44 Cs2 79.31(19) . . ?
C43 C44 H44 119.7 . . ?
C45 C44 Cs2 83.7(2) . . ?
C45 C44 C43 120.5(3) . . ?
C45 C44 H44 119.7 . . ?
Cs2 C45 H45 110.4 . . ?
C44 C45 Cs2 74.5(2) . . ?
C44 C45 H45 119.2 . . ?
C44 C45 C46 121.5(3) . . ?
C46 C45 Cs2 85.84(18) . . ?
C46 C45 H45 119.2 . . ?
C41 C46 Cs2 81.62(16) . . ?
C41 C46 C50 121.5(3) . . ?
C45 C46 Cs2 72.62(18) . . ?
C45 C46 C41 118.1(3) . . ?
C45 C46 C50 120.4(3) . . ?
C50 C46 Cs2 116.24(19) . . ?
C42 C47 H47 107.6 . . ?
C42 C47 C48 110.2(3) . . ?
C42 C47 C49 112.3(3) . . ?
C48 C47 H47 107.6 . . ?
C48 C47 C49 111.4(4) . . ?
C49 C47 H47 107.6 . . ?
C47 C48 H48A 109.5 . . ?
C47 C48 H48B 109.5 . . ?
C47 C48 H48C 109.5 . . ?
H48A C48 H48B 109.5 . . ?
H48A C48 H48C 109.5 . . ?
H48B C48 H48C 109.5 . . ?
C47 C49 H49A 109.5 . . ?
C47 C49 H49B 109.5 . . ?
C47 C49 H49C 109.5 . . ?
H49A C49 H49B 109.5 . . ?
H49A C49 H49C 109.5 . . ?
H49B C49 H49C 109.5 . . ?
C46 C50 H50 107.4 . . ?
C46 C50 C51 112.7(3) . . ?
C46 C50 C52 112.1(3) . . ?
C51 C50 H50 107.4 . . ?
C51 C50 C52 109.5(3) . . ?
C52 C50 H50 107.4 . . ?
C50 C51 H51A 109.5 . . ?
C50 C51 H51B 109.5 . . ?
C50 C51 H51C 109.5 . . ?
H51A C51 H51B 109.5 . . ?
H51A C51 H51C 109.5 . . ?
H51B C51 H51C 109.5 . . ?
C50 C52 H52A 109.5 . . ?
C50 C52 H52B 109.5 . . ?
C50 C52 H52C 109.5 . . ?
H52A C52 H52B 109.5 . . ?
H52A C52 H52C 109.5 . . ?
H52B C52 H52C 109.5 . . ?
N4 C53 Cs1 121.45(14) . . ?
C54 C53 Cs1 71.38(15) . . ?
C54 C53 N4 119.7(3) . . ?
C58 C53 Cs1 78.98(16) . . ?
C58 C53 N4 120.8(2) . . ?
C58 C53 C54 119.5(3) . . ?
C53 C54 Cs1 87.25(16) . . ?
C53 C54 C59 120.6(3) . . ?
C55 C54 Cs1 71.19(17) . . ?
C55 C54 C53 118.5(3) . . ?
C55 C54 C59 120.9(3) . . ?
C59 C54 Cs1 112.54(19) . . ?
Cs1 C55 H55 105.4 . . ?
C54 C55 Cs1 86.74(17) . . ?
C54 C55 H55 118.9 . . ?
C56 C55 Cs1 78.45(19) . . ?
C56 C55 C54 122.2(3) . . ?
C56 C55 H55 118.9 . . ?
Cs1 C56 H56 104.8 . . ?
C55 C56 Cs1 78.88(18) . . ?
C55 C56 H56 120.4 . . ?
C55 C56 C57 119.3(3) . . ?
C57 C56 Cs1 86.24(18) . . ?
C57 C56 H56 120.4 . . ?
Cs1 C57 H57 111.0 . . ?
C56 C57 Cs1 71.76(17) . . ?
C56 C57 H57 119.3 . . ?
C56 C57 C58 121.3(3) . . ?
C58 C57 Cs1 87.78(16) . . ?
C58 C57 H57 119.3 . . ?
C53 C58 Cs1 80.14(15) . . ?
C53 C58 C62 117.4(9) . . ?
C53 C58 C62A 124.4(9) . . ?
C57 C58 Cs1 71.17(16) . . ?
C57 C58 C53 119.3(3) . . ?
C57 C58 C62 122.7(9) . . ?
C57 C58 C62A 115.9(9) . . ?
C62 C58 Cs1 127.3(8) . . ?
C62A C58 Cs1 112.4(10) . . ?
C54 C59 H59 107.6 . . ?
C54 C59 C60 113.3(3) . . ?
C54 C59 C61 111.0(3) . . ?
C60 C59 H59 107.6 . . ?
C60 C59 C61 109.5(3) . . ?
C61 C59 H59 107.6 . . ?
C59 C60 H60A 109.5 . . ?
C59 C60 H60B 109.5 . . ?
C59 C60 H60C 109.5 . . ?
H60A C60 H60B 109.5 . . ?
H60A C60 H60C 109.5 . . ?
H60B C60 H60C 109.5 . . ?
C59 C61 H61A 109.5 . . ?
C59 C61 H61B 109.5 . . ?
C59 C61 H61C 109.5 . . ?
H61A C61 H61B 109.5 . . ?
H61A C61 H61C 109.5 . . ?
H61B C61 H61C 109.5 . . ?
O1 C65 H65A 110.5 . . ?
O1 C65 H65B 110.5 . . ?
O1 C65 C66 106.3(4) . . ?
H65A C65 H65B 108.7 . . ?
C66 C65 H65A 110.5 . . ?
C66 C65 H65B 110.5 . . ?
C65 C66 H66A 111.2 . . ?
C65 C66 H66B 111.2 . . ?
H66A C66 H66B 109.1 . . ?
C67 C66 C65 102.8(4) . . ?
C67 C66 H66A 111.2 . . ?
C67 C66 H66B 111.2 . . ?
C66 C67 H67A 110.6 . . ?
C66 C67 H67B 110.6 . . ?
H67A C67 H67B 108.7 . . ?
C68 C67 C66 105.9(4) . . ?
C68 C67 H67A 110.6 . . ?
C68 C67 H67B 110.6 . . ?
O1 C68 C67 107.2(4) . . ?
O1 C68 H68A 110.3 . . ?
O1 C68 H68B 110.3 . . ?
C67 C68 H68A 110.3 . . ?
C67 C68 H68B 110.3 . . ?
H68A C68 H68B 108.5 . . ?
O4 C77 H77A 109.9 . . ?
O4 C77 H77B 109.9 . . ?
O4 C77 C78 108.9(4) . . ?
H77A C77 H77B 108.3 . . ?
C78 C77 H77A 109.9 . . ?
C78 C77 H77B 109.9 . . ?
C77 C78 H78A 110.9 . . ?
C77 C78 H78B 110.9 . . ?
C77 C78 C79 104.2(5) . . ?
H78A C78 H78B 108.9 . . ?
C79 C78 H78A 110.9 . . ?
C79 C78 H78B 110.9 . . ?
C78 C79 H79A 111.1 . . ?
C78 C79 H79B 111.1 . . ?
H79A C79 H79B 109.1 . . ?
C80 C79 C78 103.1(5) . . ?
C80 C79 H79A 111.1 . . ?
C80 C79 H79B 111.1 . . ?
O4 C80 C79 107.0(4) . . ?
O4 C80 H80A 110.3 . . ?
O4 C80 H80B 110.3 . . ?
C79 C80 H80A 110.3 . . ?
C79 C80 H80B 110.3 . . ?
H80A C80 H80B 108.6 . . ?
C58 C62 H62 107.8 . . ?
C58 C62 C63 109.3(10) . . ?
C63 C62 H62 107.8 . . ?
C64 C62 C58 114.9(13) . . ?
C64 C62 H62 107.8 . . ?
C64 C62 C63 109.1(15) . . ?
C62 C63 H63A 109.5 . . ?
C62 C63 H63B 109.5 . . ?
C62 C63 H63C 109.5 . . ?
H63A C63 H63B 109.5 . . ?
H63A C63 H63C 109.5 . . ?
H63B C63 H63C 109.5 . . ?
C62 C64 H64A 109.5 . . ?
C62 C64 H64B 109.5 . . ?
C62 C64 H64C 109.5 . . ?
H64A C64 H64B 109.5 . . ?
H64A C64 H64C 109.5 . . ?
H64B C64 H64C 109.5 . . ?
O2 C69 H69A 111.1 . . ?
O2 C69 H69B 111.1 . . ?
O2 C69 C70 103.3(13) . . ?
H69A C69 H69B 109.1 . . ?
C70 C69 H69A 111.1 . . ?
C70 C69 H69B 111.1 . . ?
C69 C70 H70A 110.5 . . ?
C69 C70 H70B 110.5 . . ?
C69 C70 C71 106.4(14) . . ?
H70A C70 H70B 108.6 . . ?
C71 C70 H70A 110.5 . . ?
C71 C70 H70B 110.5 . . ?
C70 C71 H71A 110.7 . . ?
C70 C71 H71B 110.7 . . ?
H71A C71 H71B 108.8 . . ?
C72 C71 C70 105.0(10) . . ?
C72 C71 H71A 110.7 . . ?
C72 C71 H71B 110.7 . . ?
O2 C72 C71 104.2(9) . . ?
O2 C72 H72A 110.9 . . ?
O2 C72 H72B 110.9 . . ?
C71 C72 H72A 110.9 . . ?
C71 C72 H72B 110.9 . . ?
H72A C72 H72B 108.9 . . ?
O3 C73 H73A 110.4 . . ?
O3 C73 H73B 110.4 . . ?
O3 C73 C74 106.5(6) . . ?
H73A C73 H73B 108.6 . . ?
C74 C73 H73A 110.4 . . ?
C74 C73 H73B 110.4 . . ?
C73 C74 H74A 110.8 . . ?
C73 C74 H74B 110.8 . . ?
C73 C74 C75 104.9(6) . . ?
H74A C74 H74B 108.8 . . ?
C75 C74 H74A 110.8 . . ?
C75 C74 H74B 110.8 . . ?
C74 C75 H75A 111.0 . . ?
C74 C75 H75B 111.0 . . ?
H75A C75 H75B 109.0 . . ?
C76 C75 C74 103.8(5) . . ?
C76 C75 H75A 111.0 . . ?
C76 C75 H75B 111.0 . . ?
O3 C76 C75 102.3(4) . . ?
O3 C76 H76A 111.3 . . ?
O3 C76 H76B 111.3 . . ?
C75 C76 H76A 111.3 . . ?
C75 C76 H76B 111.3 . . ?
H76A C76 H76B 109.2 . . ?
C58 C62A H62A 107.4 . . ?
C58 C62A C64A 108.1(16) . . ?
C63A C62A C58 113.5(12) . . ?
C63A C62A H62A 107.4 . . ?
C63A C62A C64A 112.9(16) . . ?
C64A C62A H62A 107.4 . . ?
C62A C63A H63D 109.5 . . ?
C62A C63A H63E 109.5 . . ?
C62A C63A H63F 109.5 . . ?
H63D C63A H63E 109.5 . . ?
H63D C63A H63F 109.5 . . ?
H63E C63A H63F 109.5 . . ?
C62A C64A H64D 109.5 . . ?
C62A C64A H64E 109.5 . . ?
C62A C64A H64F 109.5 . . ?
H64D C64A H64E 109.5 . . ?
H64D C64A H64F 109.5 . . ?
H64E C64A H64F 109.5 . . ?
O2 C69A H69C 110.0 . . ?
O2 C69A H69D 110.0 . . ?
O2 C69A C70A 108(2) . . ?
H69C C69A H69D 108.4 . . ?
C70A C69A H69C 110.0 . . ?
C70A C69A H69D 110.0 . . ?
C69A C70A H70C 112.7 . . ?
C69A C70A H70D 112.7 . . ?
C69A C70A C71A 95(2) . . ?
H70C C70A H70D 110.2 . . ?
C71A C70A H70C 112.7 . . ?
C71A C70A H70D 112.7 . . ?
C70A C71A H71C 111.8 . . ?
C70A C71A H71D 111.8 . . ?
H71C C71A H71D 109.5 . . ?
C72A C71A C70A 100.1(15) . . ?
C72A C71A H71C 111.8 . . ?
C72A C71A H71D 111.8 . . ?
O2 C72A C71A 114.5(9) . . ?
O2 C72A H72C 108.6 . . ?
O2 C72A H72D 108.6 . . ?
C71A C72A H72C 108.6 . . ?
C71A C72A H72D 108.6 . . ?
H72C C72A H72D 107.6 . . ?
O3 C73A H73C 110.6 . . ?
O3 C73A H73D 110.6 . . ?
O3 C73A C74A 105.6(17) . . ?
H73C C73A H73D 108.7 . . ?
C74A C73A H73C 110.6 . . ?
C74A C73A H73D 110.6 . . ?
C73A C74A H74C 110.8 . . ?
C73A C74A H74D 110.8 . . ?
C73A C74A C75A 104.5(19) . . ?
H74C C74A H74D 108.9 . . ?
C75A C74A H74C 110.8 . . ?
C75A C74A H74D 110.8 . . ?
C74A C75A H75C 111.0 . . ?
C74A C75A H75D 111.0 . . ?
H75C C75A H75D 109.0 . . ?
C76A C75A C74A 103.7(17) . . ?
C76A C75A H75C 111.0 . . ?
C76A C75A H75D 111.0 . . ?
O3 C76A C75A 101.0(11) . . ?
O3 C76A H76C 111.6 . . ?
O3 C76A H76D 111.6 . . ?
C75A C76A H76C 111.6 . . ?
C75A C76A H76D 111.6 . . ?
H76C C76A H76D 109.4 . . ?
C84 O5 C81 106.4(9) . . ?
O5 C81 H81A 109.8 . . ?
O5 C81 H81B 109.8 . . ?
O5 C81 C82 109.2(9) . . ?
H81A C81 H81B 108.3 . . ?
C82 C81 H81A 109.8 . . ?
C82 C81 H81B 109.8 . . ?
C81 C82 H82A 110.6 . . ?
C81 C82 H82B 110.6 . . ?
H82A C82 H82B 108.8 . . ?
C83 C82 C81 105.5(7) . . ?
C83 C82 H82A 110.6 . . ?
C83 C82 H82B 110.6 . . ?
C82 C83 H83A 110.0 . . ?
C82 C83 H83B 110.0 . . ?
C82 C83 C84 108.7(7) . . ?
H83A C83 H83B 108.3 . . ?
C84 C83 H83A 110.0 . . ?
C84 C83 H83B 110.0 . . ?
O5 C84 C83 109.9(8) . . ?
O5 C84 H84A 109.7 . . ?
O5 C84 H84B 109.7 . . ?
C83 C84 H84A 109.7 . . ?
C83 C84 H84B 109.7 . . ?
H84A C84 H84B 108.2 . . ?
C85 O6 C88 109.6(6) . . ?
O6 C85 H85A 110.2 . . ?
O6 C85 H85B 110.2 . . ?
O6 C85 C86 107.5(5) . . ?
H85A C85 H85B 108.5 . . ?
C86 C85 H85A 110.2 . . ?
C86 C85 H85B 110.2 . . ?
C85 C86 H86A 110.7 . . ?
C85 C86 H86B 110.7 . . ?
H86A C86 H86B 108.8 . . ?
C87 C86 C85 105.0(5) . . ?
C87 C86 H86A 110.7 . . ?
C87 C86 H86B 110.7 . . ?
C86 C87 H87A 110.2 . . ?
C86 C87 H87B 110.2 . . ?
C86 C87 C88 107.5(5) . . ?
H87A C87 H87B 108.5 . . ?
C88 C87 H87A 110.2 . . ?
C88 C87 H87B 110.2 . . ?
O6 C88 C87 104.0(5) . . ?
O6 C88 H88A 111.0 . . ?
O6 C88 H88B 111.0 . . ?
C87 C88 H88A 111.0 . . ?
C87 C88 H88B 111.0 . . ?
H88A C88 H88B 109.0 . . ?
C81A O5A C84A 109.1(16) . . ?
O5A C81A H81C 110.3 . . ?
O5A C81A H81D 110.3 . . ?
O5A C81A C82A 107.0(15) . . ?
H81C C81A H81D 108.6 . . ?
C82A C81A H81C 110.3 . . ?
C82A C81A H81D 110.3 . . ?
C81A C82A H82C 110.4 . . ?
C81A C82A H82D 110.4 . . ?
H82C C82A H82D 108.6 . . ?
C83A C82A C81A 106.7(11) . . ?
C83A C82A H82C 110.4 . . ?
C83A C82A H82D 110.4 . . ?
C82A C83A H83C 109.9 . . ?
C82A C83A H83D 109.9 . . ?
C82A C83A C84A 109.1(11) . . ?
H83C C83A H83D 108.3 . . ?
C84A C83A H83C 109.9 . . ?
C84A C83A H83D 109.9 . . ?
O5A C84A H84C 110.7 . . ?
O5A C84A H84D 110.7 . . ?
C83A C84A O5A 105.1(15) . . ?
C83A C84A H84C 110.7 . . ?
C83A C84A H84D 110.7 . . ?
H84C C84A H84D 108.8 . . ?
C88A O6A C85A 110(3) . . ?
O6A C85A H85C 110.7 . . ?
O6A C85A H85D 110.7 . . ?
O6A C85A C86A 105(2) . . ?
H85C C85A H85D 108.8 . . ?
C86A C85A H85C 110.7 . . ?
C86A C85A H85D 110.7 . . ?
C85A C86A H86C 111.2 . . ?
C85A C86A H86D 111.2 . . ?
C85A C86A C87A 102.7(12) . . ?
H86C C86A H86D 109.1 . . ?
C87A C86A H86C 111.2 . . ?
C87A C86A H86D 111.2 . . ?
C86A C87A H87C 111.3 . . ?
C86A C87A H87D 111.3 . . ?
H87C C87A H87D 109.2 . . ?
C88A C87A C86A 102.5(12) . . ?
C88A C87A H87C 111.3 . . ?
C88A C87A H87D 111.3 . . ?
O6A C88A C87A 103(3) . . ?
O6A C88A H88C 111.1 . . ?
O6A C88A H88D 111.1 . . ?
C87A C88A H88C 111.1 . . ?
C87A C88A H88D 111.1 . . ?
H88C C88A H88D 109.1 . . ?

loop_
_geom_bond_atom_site_label_1
_geom_bond_atom_site_label_2
_geom_bond_distance
_geom_bond_site_symmetry_2
_geom_bond_publ_flag
Cs1 O1 3.136(2) . ?
Cs1 O2 3.351(3) . ?
Cs1 C1 3.726(2) . ?
Cs1 C2 3.666(2) . ?
Cs1 C3 3.668(3) . ?
Cs1 C4 3.715(2) . ?
Cs1 C5 3.697(3) . ?
Cs1 C6 3.711(2) . ?
Cs1 C12 3.845(2) . ?
Cs1 C13 3.741(3) . ?
Cs1 C14 3.543(3) . ?
Cs1 C15 3.481(3) . ?
Cs1 C16 3.578(3) . ?
Cs1 C17 3.762(3) . ?
Cs1 C53 3.879(3) . ?
Cs1 C54 3.680(3) . ?
Cs1 C55 3.489(3) . ?
Cs1 C56 3.484(3) . ?
Cs1 C57 3.660(3) . ?
Cs1 C58 3.864(3) . ?
Cs2 O3 3.185(2) . ?
Cs2 O4 3.290(3) . ?
Cs2 C1 3.725(2) . ?
Cs2 C2 3.769(2) . ?
Cs2 C3 3.793(2) . ?
Cs2 C4 3.789(2) . ?
Cs2 C5 3.690(3) . ?
Cs2 C6 3.655(3) . ?
Cs2 C24 3.884(2) . ?
Cs2 C25 3.728(3) . ?
Cs2 C26 3.529(3) . ?
Cs2 C27 3.521(3) . ?
Cs2 C28 3.668(3) . ?
Cs2 C29 3.846(3) . ?
Cs2 C41 3.875(3) . ?
Cs2 C42 3.724(3) . ?
Cs2 C43 3.554(3) . ?
Cs2 C44 3.543(3) . ?
Cs2 C45 3.655(3) . ?
Cs2 C46 3.820(3) . ?
Al1 H1AL 1.54(3) . ?
Al1 N1 1.856(2) . ?
Al1 N2 1.865(2) . ?
Al1 C1 2.005(2) . ?
Al2 H2AL 1.51(3) . ?
Al2 N3 1.858(2) . ?
Al2 N4 1.861(2) . ?
Al2 C4 2.003(3) . ?
O1 C65 1.409(5) . ?
O1 C68 1.422(6) . ?
O2 C69 1.429(6) . ?
O2 C72 1.421(7) . ?
O2 C69A 1.426(7) . ?
O2 C72A 1.421(7) . ?
O3 C73 1.430(5) . ?
O3 C76 1.425(5) . ?
O3 C73A 1.423(8) . ?
O3 C76A 1.427(8) . ?
O4 C77 1.410(5) . ?
O4 C80 1.409(5) . ?
N1 C8 1.398(3) . ?
N1 C12 1.426(3) . ?
N2 C10 1.398(3) . ?
N2 C24 1.420(3) . ?
N3 C37 1.397(3) . ?
N3 C41 1.425(3) . ?
N4 C39 1.390(3) . ?
N4 C53 1.425(3) . ?
C1 C2 1.399(4) . ?
C1 C6 1.402(3) . ?
C2 H2 0.9500 . ?
C2 C3 1.397(3) . ?
C3 H3 0.9500 . ?
C3 C4 1.410(4) . ?
C4 C5 1.398(4) . ?
C5 H5 0.9500 . ?
C5 C6 1.395(3) . ?
C6 H6 0.9500 . ?
C7 H7A 0.9800 . ?
C7 H7B 0.9800 . ?
C7 H7C 0.9800 . ?
C7 C8 1.449(4) . ?
C8 C9 1.391(4) . ?
C9 H9 0.9500 . ?
C9 C10 1.414(4) . ?
C10 C11 1.421(4) . ?
C11 H11A 0.9500 . ?
C11 H11B 0.9500 . ?
C12 C13 1.403(4) . ?
C12 C17 1.413(4) . ?
C13 C14 1.398(4) . ?
C13 C18 1.523(4) . ?
C14 H14 0.9500 . ?
C14 C15 1.378(4) . ?
C15 H15 0.9500 . ?
C15 C16 1.374(4) . ?
C16 H16 0.9500 . ?
C16 C17 1.397(4) . ?
C17 C21 1.510(4) . ?
C18 H18 1.0000 . ?
C18 C19 1.524(5) . ?
C18 C20 1.531(5) . ?
C19 H19A 0.9800 . ?
C19 H19B 0.9800 . ?
C19 H19C 0.9800 . ?
C20 H20A 0.9800 . ?
C20 H20B 0.9800 . ?
C20 H20C 0.9800 . ?
C21 H21 1.0000 . ?
C21 C22 1.533(5) . ?
C21 C23 1.530(4) . ?
C22 H22A 0.9800 . ?
C22 H22B 0.9800 . ?
C22 H22C 0.9800 . ?
C23 H23A 0.9800 . ?
C23 H23B 0.9800 . ?
C23 H23C 0.9800 . ?
C24 C25 1.411(3) . ?
C24 C29 1.412(4) . ?
C25 C26 1.397(4) . ?
C25 C30 1.510(4) . ?
C26 H26 0.9500 . ?
C26 C27 1.371(4) . ?
C27 H27 0.9500 . ?
C27 C28 1.378(4) . ?
C28 H28 0.9500 . ?
C28 C29 1.392(4) . ?
C29 C33 1.517(4) . ?
C30 H30 1.0000 . ?
C30 C31 1.536(4) . ?
C30 C32 1.517(4) . ?
C31 H31A 0.9800 . ?
C31 H31B 0.9800 . ?
C31 H31C 0.9800 . ?
C32 H32A 0.9800 . ?
C32 H32B 0.9800 . ?
C32 H32C 0.9800 . ?
C33 H33 1.0000 . ?
C33 C34 1.533(5) . ?
C33 C35 1.531(5) . ?
C34 H34A 0.9800 . ?
C34 H34B 0.9800 . ?
C34 H34C 0.9800 . ?
C35 H35A 0.9800 . ?
C35 H35B 0.9800 . ?
C35 H35C 0.9800 . ?
C36 H36A 0.9800 . ?
C36 H36B 0.9800 . ?
C36 H36C 0.9800 . ?
C36 H36D 0.9500 . ?
C36 H36E 0.9500 . ?
C36 C37 1.445(4) . ?
C37 C38 1.396(4) . ?
C38 H38 0.9500 . ?
C38 C39 1.407(4) . ?
C39 C40 1.421(4) . ?
C40 H40A 0.9500 . ?
C40 H40B 0.9500 . ?
C40 H40C 0.9800 . ?
C40 H40D 0.9800 . ?
C40 H40E 0.9800 . ?
C41 C42 1.407(4) . ?
C41 C46 1.415(4) . ?
C42 C43 1.411(4) . ?
C42 C47 1.519(4) . ?
C43 H43 0.9500 . ?
C43 C44 1.372(5) . ?
C44 H44 0.9500 . ?
C44 C45 1.369(5) . ?
C45 H45 0.9500 . ?
C45 C46 1.406(4) . ?
C46 C50 1.506(5) . ?
C47 H47 1.0000 . ?
C47 C48 1.525(5) . ?
C47 C49 1.530(5) . ?
C48 H48A 0.9800 . ?
C48 H48B 0.9800 . ?
C48 H48C 0.9800 . ?
C49 H49A 0.9800 . ?
C49 H49B 0.9800 . ?
C49 H49C 0.9800 . ?
C50 H50 1.0000 . ?
C50 C51 1.535(5) . ?
C50 C52 1.540(5) . ?
C51 H51A 0.9800 . ?
C51 H51B 0.9800 . ?
C51 H51C 0.9800 . ?
C52 H52A 0.9800 . ?
C52 H52B 0.9800 . ?
C52 H52C 0.9800 . ?
C53 C54 1.415(4) . ?
C53 C58 1.403(4) . ?
C54 C55 1.385(5) . ?
C54 C59 1.513(5) . ?
C55 H55 0.9500 . ?
C55 C56 1.370(5) . ?
C56 H56 0.9500 . ?
C56 C57 1.374(5) . ?
C57 H57 0.9500 . ?
C57 C58 1.389(4) . ?
C58 C62 1.528(10) . ?
C58 C62A 1.521(11) . ?
C59 H59 1.0000 . ?
C59 C60 1.523(5) . ?
C59 C61 1.534(5) . ?
C60 H60A 0.9800 . ?
C60 H60B 0.9800 . ?
C60 H60C 0.9800 . ?
C61 H61A 0.9800 . ?
C61 H61B 0.9800 . ?
C61 H61C 0.9800 . ?
C65 H65A 0.9900 . ?
C65 H65B 0.9900 . ?
C65 C66 1.472(6) . ?
C66 H66A 0.9900 . ?
C66 H66B 0.9900 . ?
C66 C67 1.469(7) . ?
C67 H67A 0.9900 . ?
C67 H67B 0.9900 . ?
C67 C68 1.468(6) . ?
C68 H68A 0.9900 . ?
C68 H68B 0.9900 . ?
C77 H77A 0.9900 . ?
C77 H77B 0.9900 . ?
C77 C78 1.461(7) . ?
C78 H78A 0.9900 . ?
C78 H78B 0.9900 . ?
C78 C79 1.508(8) . ?
C79 H79A 0.9900 . ?
C79 H79B 0.9900 . ?
C79 C80 1.455(7) . ?
C80 H80A 0.9900 . ?
C80 H80B 0.9900 . ?
C62 H62 1.0000 . ?
C62 C63 1.536(17) . ?
C62 C64 1.50(2) . ?
C63 H63A 0.9800 . ?
C63 H63B 0.9800 . ?
C63 H63C 0.9800 . ?
C64 H64A 0.9800 . ?
C64 H64B 0.9800 . ?
C64 H64C 0.9800 . ?
C69 H69A 0.9900 . ?
C69 H69B 0.9900 . ?
C69 C70 1.461(8) . ?
C70 H70A 0.9900 . ?
C70 H70B 0.9900 . ?
C70 C71 1.541(12) . ?
C71 H71A 0.9900 . ?
C71 H71B 0.9900 . ?
C71 C72 1.429(7) . ?
C72 H72A 0.9900 . ?
C72 H72B 0.9900 . ?
C73 H73A 0.9900 . ?
C73 H73B 0.9900 . ?
C73 C74 1.464(7) . ?
C74 H74A 0.9900 . ?
C74 H74B 0.9900 . ?
C74 C75 1.485(8) . ?
C75 H75A 0.9900 . ?
C75 H75B 0.9900 . ?
C75 C76 1.469(6) . ?
C76 H76A 0.9900 . ?
C76 H76B 0.9900 . ?
C62A H62A 1.0000 . ?
C62A C63A 1.489(19) . ?
C62A C64A 1.59(3) . ?
C63A H63D 0.9800 . ?
C63A H63E 0.9800 . ?
C63A H63F 0.9800 . ?
C64A H64D 0.9800 . ?
C64A H64E 0.9800 . ?
C64A H64F 0.9800 . ?
C69A H69C 0.9900 . ?
C69A H69D 0.9900 . ?
C69A C70A 1.462(8) . ?
C70A H70C 0.9900 . ?
C70A H70D 0.9900 . ?
C70A C71A 1.501(13) . ?
C71A H71C 0.9900 . ?
C71A H71D 0.9900 . ?
C71A C72A 1.441(7) . ?
C72A H72C 0.9900 . ?
C72A H72D 0.9900 . ?
C73A H73C 0.9900 . ?
C73A H73D 0.9900 . ?
C73A C74A 1.460(8) . ?
C74A H74C 0.9900 . ?
C74A H74D 0.9900 . ?
C74A C75A 1.476(14) . ?
C75A H75C 0.9900 . ?
C75A H75D 0.9900 . ?
C75A C76A 1.462(8) . ?
C76A H76C 0.9900 . ?
C76A H76D 0.9900 . ?
O5 C81 1.450(7) . ?
O5 C84 1.416(7) . ?
C81 H81A 0.9900 . ?
C81 H81B 0.9900 . ?
C81 C82 1.476(8) . ?
C82 H82A 0.9900 . ?
C82 H82B 0.9900 . ?
C82 C83 1.435(11) . ?
C83 H83A 0.9900 . ?
C83 H83B 0.9900 . ?
C83 C84 1.442(7) . ?
C84 H84A 0.9900 . ?
C84 H84B 0.9900 . ?
O6 C85 1.359(6) . ?
O6 C88 1.393(6) . ?
C85 H85A 0.9900 . ?
C85 H85B 0.9900 . ?
C85 C86 1.468(7) . ?
C86 H86A 0.9900 . ?
C86 H86B 0.9900 . ?
C86 C87 1.411(9) . ?
C87 H87A 0.9900 . ?
C87 H87B 0.9900 . ?
C87 C88 1.454(7) . ?
C88 H88A 0.9900 . ?
C88 H88B 0.9900 . ?
O5A C81A 1.426(8) . ?
O5A C84A 1.445(8) . ?
C81A H81C 0.9900 . ?
C81A H81D 0.9900 . ?
C81A C82A 1.458(7) . ?
C82A H82C 0.9900 . ?
C82A H82D 0.9900 . ?
C82A C83A 1.41(2) . ?
C83A H83C 0.9900 . ?
C83A H83D 0.9900 . ?
C83A C84A 1.442(8) . ?
C84A H84C 0.9900 . ?
C84A H84D 0.9900 . ?
O6A C85A 1.423(8) . ?
O6A C88A 1.419(8) . ?
C85A H85C 0.9900 . ?
C85A H85D 0.9900 . ?
C85A C86A 1.460(8) . ?
C86A H86C 0.9900 . ?
C86A H86D 0.9900 . ?
C86A C87A 1.480(15) . ?
C87A H87C 0.9900 . ?
C87A H87D 0.9900 . ?
C87A C88A 1.461(8) . ?
C88A H88C 0.9900 . ?
C88A H88D 0.9900 . ?

loop_
_geom_torsion_atom_site_label_1
_geom_torsion_atom_site_label_2
_geom_torsion_atom_site_label_3
_geom_torsion_atom_site_label_4
_geom_torsion
_geom_torsion_site_symmetry_1
_geom_torsion_site_symmetry_2
_geom_torsion_site_symmetry_3
_geom_torsion_site_symmetry_4
_geom_torsion_publ_flag
Cs1 O1 C65 C66 -152.9(4) . . . . ?
Cs1 O1 C68 C67 169.3(4) . . . . ?
Cs1 O2 C69 C70 174.2(11) . . . . ?
Cs1 O2 C72 C71 -158.3(7) . . . . ?
Cs1 O2 C69A C70A 149.8(15) . . . . ?
Cs1 O2 C72A C71A -179.6(8) . . . . ?
Cs1 C1 C2 Cs2 140.75(5) . . . . ?
Cs1 C1 C2 C3 71.1(2) . . . . ?
Cs1 C1 C6 Cs2 -142.51(5) . . . . ?
Cs1 C1 C6 C5 -69.3(2) . . . . ?
Cs1 C2 C3 Cs2 140.55(5) . . . . ?
Cs1 C2 C3 C4 71.6(2) . . . . ?
Cs1 C3 C4 Cs2 139.14(5) . . . . ?
Cs1 C3 C4 Al2 -109.89(16) . . . . ?
Cs1 C3 C4 C5 70.7(2) . . . . ?
Cs1 C4 C5 Cs2 140.89(5) . . . . ?
Cs1 C4 C5 C6 70.5(2) . . . . ?
Cs1 C5 C6 Cs2 143.84(6) . . . . ?
Cs1 C5 C6 C1 69.9(2) . . . . ?
Cs1 C12 C13 C14 64.1(2) . . . . ?
Cs1 C12 C13 C18 -115.9(3) . . . . ?
Cs1 C12 C17 C16 -64.4(2) . . . . ?
Cs1 C12 C17 C21 117.1(2) . . . . ?
Cs1 C13 C14 C15 71.9(3) . . . . ?
Cs1 C13 C18 C19 8.5(3) . . . . ?
Cs1 C13 C18 C20 133.0(3) . . . . ?
Cs1 C14 C15 C16 76.3(3) . . . . ?
Cs1 C15 C16 C17 76.3(3) . . . . ?
Cs1 C16 C17 C12 70.4(2) . . . . ?
Cs1 C16 C17 C21 -111.1(2) . . . . ?
Cs1 C17 C21 C22 -158.6(2) . . . . ?
Cs1 C17 C21 C23 -35.7(3) . . . . ?
Cs1 C53 C54 C55 -66.8(2) . . . . ?
Cs1 C53 C54 C59 114.7(3) . . . . ?
Cs1 C53 C58 C57 61.8(2) . . . . ?
Cs1 C53 C58 C62 -127.0(9) . . . . ?
Cs1 C53 C58 C62A -110.5(12) . . . . ?
Cs1 C54 C55 C56 -74.2(3) . . . . ?
Cs1 C54 C59 C60 -35.0(4) . . . . ?
Cs1 C54 C59 C61 -158.7(3) . . . . ?
Cs1 C55 C56 C57 -79.2(3) . . . . ?
Cs1 C56 C57 C58 -75.6(3) . . . . ?
Cs1 C57 C58 C53 -66.5(2) . . . . ?
Cs1 C57 C58 C62 122.8(10) . . . . ?
Cs1 C57 C58 C62A 106.4(11) . . . . ?
Cs1 C58 C62 C63 20(2) . . . . ?
Cs1 C58 C62 C64 142.9(9) . . . . ?
Cs1 C58 C62A C63A 6(2) . . . . ?
Cs1 C58 C62A C64A 132.1(11) . . . . ?
Cs2 O3 C73 C74 -162.0(5) . . . . ?
Cs2 O3 C76 C75 148.0(4) . . . . ?
Cs2 O3 C73A C74A 170.8(18) . . . . ?
Cs2 O3 C76A C75A -151.0(14) . . . . ?
Cs2 O4 C77 C78 180.0(4) . . . . ?
Cs2 O4 C80 C79 163.3(4) . . . . ?
Cs2 C1 C2 Cs1 -140.75(5) . . . . ?
Cs2 C1 C2 C3 -69.6(2) . . . . ?
Cs2 C1 C6 Cs1 142.51(5) . . . . ?
Cs2 C1 C6 C5 73.2(2) . . . . ?
Cs2 C2 C3 Cs1 -140.55(5) . . . . ?
Cs2 C2 C3 C4 -69.0(2) . . . . ?
Cs2 C3 C4 Cs1 -139.14(5) . . . . ?
Cs2 C3 C4 Al2 110.97(16) . . . . ?
Cs2 C3 C4 C5 -68.40(19) . . . . ?
Cs2 C4 C5 Cs1 -140.89(5) . . . . ?
Cs2 C4 C5 C6 -70.4(2) . . . . ?
Cs2 C5 C6 Cs1 -143.84(6) . . . . ?
Cs2 C5 C6 C1 -74.0(2) . . . . ?
Cs2 C24 C25 C26 -65.6(2) . . . . ?
Cs2 C24 C25 C30 116.3(2) . . . . ?
Cs2 C24 C29 C28 63.8(2) . . . . ?
Cs2 C24 C29 C33 -118.2(2) . . . . ?
Cs2 C25 C26 C27 -74.5(3) . . . . ?
Cs2 C25 C30 C31 -134.8(2) . . . . ?
Cs2 C25 C30 C32 -10.7(3) . . . . ?
Cs2 C26 C27 C28 -77.8(3) . . . . ?
Cs2 C27 C28 C29 -75.1(3) . . . . ?
Cs2 C28 C29 C24 -68.5(2) . . . . ?
Cs2 C28 C29 C33 113.4(2) . . . . ?
Cs2 C29 C33 C34 161.5(3) . . . . ?
Cs2 C29 C33 C35 38.1(3) . . . . ?
Cs2 C41 C42 C43 -66.7(2) . . . . ?
Cs2 C41 C42 C47 112.9(3) . . . . ?
Cs2 C41 C46 C45 65.1(2) . . . . ?
Cs2 C41 C46 C50 -115.7(3) . . . . ?
Cs2 C42 C43 C44 -73.8(3) . . . . ?
Cs2 C42 C47 C48 -6.1(3) . . . . ?
Cs2 C42 C47 C49 -130.9(3) . . . . ?
Cs2 C43 C44 C45 -76.0(3) . . . . ?
Cs2 C44 C45 C46 -75.0(3) . . . . ?
Cs2 C45 C46 C41 -70.1(2) . . . . ?
Cs2 C45 C46 C50 110.7(3) . . . . ?
Cs2 C46 C50 C51 38.3(3) . . . . ?
Cs2 C46 C50 C52 162.5(2) . . . . ?
Al1 N1 C8 C7 156.0(2) . . . . ?
Al1 N1 C8 C9 -21.9(4) . . . . ?
Al1 N1 C12 Cs1 13.3(3) . . . . ?
Al1 N1 C12 C13 -77.6(3) . . . . ?
Al1 N1 C12 C17 104.2(3) . . . . ?
Al1 N2 C10 C9 19.8(3) . . . . ?
Al1 N2 C10 C11 -158.7(2) . . . . ?
Al1 N2 C24 Cs2 -11.6(2) . . . . ?
Al1 N2 C24 C25 76.2(3) . . . . ?
Al1 N2 C24 C29 -105.1(2) . . . . ?
Al1 C1 C2 Cs1 109.38(17) . . . . ?
Al1 C1 C2 Cs2 -109.86(17) . . . . ?
Al1 C1 C2 C3 -179.49(19) . . . . ?
Al1 C1 C6 Cs1 -110.52(15) . . . . ?
Al1 C1 C6 Cs2 106.98(15) . . . . ?
Al1 C1 C6 C5 -179.80(19) . . . . ?
Al2 N3 C37 C36 -155.2(3) . . . . ?
Al2 N3 C37 C38 21.6(4) . . . . ?
Al2 N3 C41 Cs2 -12.8(3) . . . . ?
Al2 N3 C41 C42 76.0(3) . . . . ?
Al2 N3 C41 C46 -105.6(3) . . . . ?
Al2 N4 C39 C38 -18.4(4) . . . . ?
Al2 N4 C39 C40 159.8(3) . . . . ?
Al2 N4 C53 Cs1 18.7(3) . . . . ?
Al2 N4 C53 C54 104.0(3) . . . . ?
Al2 N4 C53 C58 -77.2(3) . . . . ?
Al2 C4 C5 Cs1 110.68(18) . . . . ?
Al2 C4 C5 Cs2 -108.42(17) . . . . ?
Al2 C4 C5 C6 -178.81(19) . . . . ?
O1 C65 C66 C67 -32.2(6) . . . . ?
O2 C69 C70 C71 -13(2) . . . . ?
O2 C69A C70A C71A 52(3) . . . . ?
O3 C73 C74 C75 -2.4(13) . . . . ?
O3 C73A C74A C75A -11(4) . . . . ?
O4 C77 C78 C79 10.0(7) . . . . ?
N1 Al1 N2 C10 -36.9(2) . . . . ?
N1 Al1 N2 C24 157.63(19) . . . . ?
N1 C8 C9 C10 -5.3(5) . . . . ?
N1 C12 C13 Cs1 118.0(2) . . . . ?
N1 C12 C13 C14 -177.9(2) . . . . ?
N1 C12 C13 C18 2.2(4) . . . . ?
N1 C12 C17 Cs1 -118.4(2) . . . . ?
N1 C12 C17 C16 177.2(2) . . . . ?
N1 C12 C17 C21 -1.3(4) . . . . ?
N2 Al1 N1 C8 37.7(2) . . . . ?
N2 Al1 N1 C12 -151.9(2) . . . . ?
N2 C24 C25 Cs2 -116.4(2) . . . . ?
N2 C24 C25 C26 178.0(2) . . . . ?
N2 C24 C25 C30 -0.2(4) . . . . ?
N2 C24 C29 Cs2 118.9(2) . . . . ?
N2 C24 C29 C28 -177.3(2) . . . . ?
N2 C24 C29 C33 0.7(4) . . . . ?
N3 Al2 N4 C39 34.8(2) . . . . ?
N3 Al2 N4 C53 -156.1(2) . . . . ?
N3 C37 C38 C39 4.3(5) . . . . ?
N3 C41 C42 Cs2 -117.9(2) . . . . ?
N3 C41 C42 C43 175.4(2) . . . . ?
N3 C41 C42 C47 -5.0(4) . . . . ?
N3 C41 C46 Cs2 119.8(2) . . . . ?
N3 C41 C46 C45 -175.1(2) . . . . ?
N3 C41 C46 C50 4.1(4) . . . . ?
N4 Al2 N3 C37 -35.9(2) . . . . ?
N4 Al2 N3 C41 153.5(2) . . . . ?
N4 C53 C54 Cs1 -116.2(2) . . . . ?
N4 C53 C54 C55 177.0(2) . . . . ?
N4 C53 C54 C59 -1.5(4) . . . . ?
N4 C53 C58 Cs1 120.2(2) . . . . ?
N4 C53 C58 C57 -178.1(2) . . . . ?
N4 C53 C58 C62 -6.8(9) . . . . ?
N4 C53 C58 C62A 9.7(12) . . . . ?
C1 Al1 N1 C8 158.20(19) . . . . ?
C1 Al1 N1 C12 -31.4(2) . . . . ?
C1 Al1 N2 C10 -157.68(18) . . . . ?
C1 Al1 N2 C24 36.9(2) . . . . ?
C1 C2 C3 Cs1 -72.4(2) . . . . ?
C1 C2 C3 Cs2 68.2(2) . . . . ?
C1 C2 C3 C4 -0.8(4) . . . . ?
C2 C1 C6 Cs1 69.37(19) . . . . ?
C2 C1 C6 Cs2 -73.14(19) . . . . ?
C2 C1 C6 C5 0.1(3) . . . . ?
C2 C3 C4 Cs1 -70.6(2) . . . . ?
C2 C3 C4 Cs2 68.6(2) . . . . ?
C2 C3 C4 Al2 179.56(19) . . . . ?
C2 C3 C4 C5 0.2(4) . . . . ?
C3 C4 C5 Cs1 -69.97(19) . . . . ?
C3 C4 C5 Cs2 70.9(2) . . . . ?
C3 C4 C5 C6 0.5(4) . . . . ?
C4 Al2 N3 C37 -156.3(2) . . . . ?
C4 Al2 N3 C41 33.1(3) . . . . ?
C4 Al2 N4 C39 154.1(2) . . . . ?
C4 Al2 N4 C53 -36.8(2) . . . . ?
C4 C5 C6 Cs1 -70.6(2) . . . . ?
C4 C5 C6 Cs2 73.3(2) . . . . ?
C4 C5 C6 C1 -0.7(4) . . . . ?
C6 C1 C2 Cs1 -70.50(19) . . . . ?
C6 C1 C2 Cs2 70.25(19) . . . . ?
C6 C1 C2 C3 0.6(3) . . . . ?
C7 C8 C9 C10 176.8(3) . . . . ?
C8 N1 C12 Cs1 -176.18(17) . . . . ?
C8 N1 C12 C13 92.9(3) . . . . ?
C8 N1 C12 C17 -85.2(3) . . . . ?
C8 C9 C10 N2 6.5(5) . . . . ?
C8 C9 C10 C11 -175.0(3) . . . . ?
C10 N2 C24 Cs2 -177.38(16) . . . . ?
C10 N2 C24 C25 -89.5(3) . . . . ?
C10 N2 C24 C29 89.1(3) . . . . ?
C12 N1 C8 C7 -15.4(4) . . . . ?
C12 N1 C8 C9 166.8(3) . . . . ?
C12 C13 C14 Cs1 -70.9(2) . . . . ?
C12 C13 C14 C15 1.0(4) . . . . ?
C12 C13 C18 C19 106.8(3) . . . . ?
C12 C13 C18 C20 -128.7(3) . . . . ?
C12 C17 C21 C22 103.4(3) . . . . ?
C12 C17 C21 C23 -133.7(3) . . . . ?
C13 C12 C17 Cs1 63.4(2) . . . . ?
C13 C12 C17 C16 -1.0(4) . . . . ?
C13 C12 C17 C21 -179.5(3) . . . . ?
C13 C14 C15 Cs1 -77.9(3) . . . . ?
C13 C14 C15 C16 -1.6(5) . . . . ?
C14 C13 C18 C19 -73.1(3) . . . . ?
C14 C13 C18 C20 51.3(4) . . . . ?
C14 C15 C16 Cs1 -75.5(3) . . . . ?
C14 C15 C16 C17 0.8(5) . . . . ?
C15 C16 C17 Cs1 -69.9(3) . . . . ?
C15 C16 C17 C12 0.5(4) . . . . ?
C15 C16 C17 C21 179.0(3) . . . . ?
C16 C17 C21 C22 -75.1(4) . . . . ?
C16 C17 C21 C23 47.8(4) . . . . ?
C17 C12 C13 Cs1 -63.8(2) . . . . ?
C17 C12 C13 C14 0.3(4) . . . . ?
C17 C12 C13 C18 -179.7(3) . . . . ?
C18 C13 C14 Cs1 109.1(2) . . . . ?
C18 C13 C14 C15 -179.0(3) . . . . ?
C24 N2 C10 C9 -173.6(2) . . . . ?
C24 N2 C10 C11 7.9(4) . . . . ?
C24 C25 C26 Cs2 73.8(2) . . . . ?
C24 C25 C26 C27 -0.7(4) . . . . ?
C24 C25 C30 C31 124.8(3) . . . . ?
C24 C25 C30 C32 -111.2(3) . . . . ?
C24 C29 C33 C34 -101.5(4) . . . . ?
C24 C29 C33 C35 135.2(3) . . . . ?
C25 C24 C29 Cs2 -62.4(2) . . . . ?
C25 C24 C29 C28 1.4(4) . . . . ?
C25 C24 C29 C33 179.4(2) . . . . ?
C25 C26 C27 Cs2 79.1(2) . . . . ?
C25 C26 C27 C28 1.3(4) . . . . ?
C26 C25 C30 C31 -53.4(4) . . . . ?
C26 C25 C30 C32 70.7(3) . . . . ?
C26 C27 C28 Cs2 74.5(3) . . . . ?
C26 C27 C28 C29 -0.6(4) . . . . ?
C27 C28 C29 Cs2 67.8(3) . . . . ?
C27 C28 C29 C24 -0.8(4) . . . . ?
C27 C28 C29 C33 -178.8(3) . . . . ?
C28 C29 C33 C34 76.5(4) . . . . ?
C28 C29 C33 C35 -46.8(4) . . . . ?
C29 C24 C25 Cs2 64.9(2) . . . . ?
C29 C24 C25 C26 -0.7(4) . . . . ?
C29 C24 C25 C30 -178.8(2) . . . . ?
C30 C25 C26 Cs2 -108.0(2) . . . . ?
C30 C25 C26 C27 177.5(3) . . . . ?
C36 C37 C38 C39 -178.8(3) . . . . ?
C37 N3 C41 Cs2 176.41(19) . . . . ?
C37 N3 C41 C42 -94.8(3) . . . . ?
C37 N3 C41 C46 83.6(3) . . . . ?
C37 C38 C39 N4 -6.2(5) . . . . ?
C37 C38 C39 C40 175.5(4) . . . . ?
C39 N4 C53 Cs1 -171.84(18) . . . . ?
C39 N4 C53 C54 -86.5(3) . . . . ?
C39 N4 C53 C58 92.2(3) . . . . ?
C41 N3 C37 C36 16.3(4) . . . . ?
C41 N3 C37 C38 -166.8(3) . . . . ?
C41 C42 C43 Cs2 74.2(3) . . . . ?
C41 C42 C43 C44 0.4(4) . . . . ?
C41 C42 C47 C48 -104.5(3) . . . . ?
C41 C42 C47 C49 130.7(3) . . . . ?
C41 C46 C50 C51 134.7(3) . . . . ?
C41 C46 C50 C52 -101.1(3) . . . . ?
C42 C41 C46 Cs2 -61.8(2) . . . . ?
C42 C41 C46 C45 3.3(4) . . . . ?
C42 C41 C46 C50 -177.5(3) . . . . ?
C42 C43 C44 Cs2 77.8(3) . . . . ?
C42 C43 C44 C45 1.8(5) . . . . ?
C43 C42 C47 C48 75.0(4) . . . . ?
C43 C42 C47 C49 -49.7(4) . . . . ?
C43 C44 C45 Cs2 73.6(3) . . . . ?
C43 C44 C45 C46 -1.4(5) . . . . ?
C44 C45 C46 Cs2 68.9(3) . . . . ?
C44 C45 C46 C41 -1.2(5) . . . . ?
C44 C45 C46 C50 179.6(3) . . . . ?
C45 C46 C50 C51 -46.1(4) . . . . ?
C45 C46 C50 C52 78.1(4) . . . . ?
C46 C41 C42 Cs2 63.7(2) . . . . ?
C46 C41 C42 C43 -3.0(4) . . . . ?
C46 C41 C42 C47 176.6(3) . . . . ?
C47 C42 C43 Cs2 -105.4(3) . . . . ?
C47 C42 C43 C44 -179.2(3) . . . . ?
C53 N4 C39 C38 171.7(3) . . . . ?
C53 N4 C39 C40 -10.1(4) . . . . ?
C53 C54 C55 Cs1 76.0(2) . . . . ?
C53 C54 C55 C56 1.8(4) . . . . ?
C53 C54 C59 C60 -135.6(3) . . . . ?
C53 C54 C59 C61 100.7(4) . . . . ?
C53 C58 C62 C63 118.7(16) . . . . ?
C53 C58 C62 C64 -118.4(12) . . . . ?
C53 C58 C62A C63A 99.5(19) . . . . ?
C53 C58 C62A C64A -134.5(16) . . . . ?
C54 C53 C58 Cs1 -61.1(2) . . . . ?
C54 C53 C58 C57 0.7(4) . . . . ?
C54 C53 C58 C62 171.9(9) . . . . ?
C54 C53 C58 C62A -171.6(12) . . . . ?
C54 C55 C56 Cs1 78.6(3) . . . . ?
C54 C55 C56 C57 -0.6(5) . . . . ?
C55 C54 C59 C60 45.9(4) . . . . ?
C55 C54 C59 C61 -77.8(5) . . . . ?
C55 C56 C57 Cs1 75.0(3) . . . . ?
C55 C56 C57 C58 -0.6(5) . . . . ?
C56 C57 C58 Cs1 67.0(3) . . . . ?
C56 C57 C58 C53 0.5(4) . . . . ?
C56 C57 C58 C62 -170.2(10) . . . . ?
C56 C57 C58 C62A 173.4(11) . . . . ?
C57 C58 C62 C63 -70.4(16) . . . . ?
C57 C58 C62 C64 52.5(13) . . . . ?
C57 C58 C62A C63A -73(2) . . . . ?
C57 C58 C62A C64A 53.0(12) . . . . ?
C58 C53 C54 Cs1 65.0(2) . . . . ?
C58 C53 C54 C55 -1.8(4) . . . . ?
C58 C53 C54 C59 179.7(3) . . . . ?
C59 C54 C55 Cs1 -105.5(3) . . . . ?
C59 C54 C55 C56 -179.7(3) . . . . ?
C65 O1 C68 C67 -10.5(6) . . . . ?
C65 C66 C67 C68 25.2(7) . . . . ?
C66 C67 C68 O1 -9.9(7) . . . . ?
C68 O1 C65 C66 26.9(6) . . . . ?
C77 O4 C80 C79 -25.7(6) . . . . ?
C77 C78 C79 C80 -24.5(7) . . . . ?
C78 C79 C80 O4 31.0(7) . . . . ?
C80 O4 C77 C78 9.3(6) . . . . ?
C69 O2 C72 C71 18.8(17) . . . . ?
C69 C70 C71 C72 24(2) . . . . ?
C70 C71 C72 O2 -25.1(16) . . . . ?
C72 O2 C69 C70 -3(2) . . . . ?
C73 O3 C76 C75 -40.4(10) . . . . ?
C73 C74 C75 C76 -21.9(10) . . . . ?
C74 C75 C76 O3 38.0(7) . . . . ?
C76 O3 C73 C74 26.8(13) . . . . ?
C69A O2 C72A C71A 12(2) . . . . ?
C69A C70A C71A C72A -39(2) . . . . ?
C70A C71A C72A O2 18(2) . . . . ?
C72A O2 C69A C70A -41(3) . . . . ?
C73A O3 C76A C75A 34(3) . . . . ?
C73A C74A C75A C76A 32(3) . . . . ?
C74A C75A C76A O3 -40(2) . . . . ?
C76A O3 C73A C74A -15(5) . . . . ?
O5 C81 C82 C83 -5(2) . . . . ?
C81 O5 C84 C83 -3.9(17) . . . . ?
C81 C82 C83 C84 3.0(19) . . . . ?
C82 C83 C84 O5 0.5(17) . . . . ?
C84 O5 C81 C82 6(2) . . . . ?
O6 C85 C86 C87 -3.2(13) . . . . ?
C85 O6 C88 C87 -25.7(11) . . . . ?
C85 C86 C87 C88 -12.3(13) . . . . ?
C86 C87 C88 O6 23.1(11) . . . . ?
C88 O6 C85 C86 18.5(13) . . . . ?
O5A C81A C82A C83A 10(3) . . . . ?
C81A O5A C84A C83A -11(3) . . . . ?
C81A C82A C83A C84A -17(3) . . . . ?
C82A C83A C84A O5A 17(3) . . . . ?
C84A O5A C81A C82A 1(3) . . . . ?
O6A C85A C86A C87A -27(4) . . . . ?
C85A O6A C88A C87A 21(5) . . . . ?
C85A C86A C87A C88A 40(4) . . . . ?
C86A C87A C88A O6A -37(4) . . . . ?
C88A O6A C85A C86A 5(5) . . . . ?

loop_
_exptl_oxdiff_crystal_face_indexfrac_h
_exptl_oxdiff_crystal_face_indexfrac_k
_exptl_oxdiff_crystal_face_indexfrac_l
_exptl_oxdiff_crystal_face_x
_exptl_oxdiff_crystal_face_y
_exptl_oxdiff_crystal_face_z
-0.0000 0.9998 -0.0001 0.0278 -0.0401 -0.0095
0.9995 -0.9996 -0.9996 0.0102 0.0529 -0.0338
1.9992 0.0006 0.9998 -0.0052 -0.0325 -0.1069
-0.9994 -0.9998 1.9995 -0.0928 0.0078 0.0459
0.8135 5.5345 27.5658 -0.5836 -0.7622 -0.2803
-12.2859 8.4772 24.6549 -0.5660 -0.7379 0.3675
-21.0904 6.5521 4.0038 -0.1566 -0.2024 0.9667
-4.9375 21.1642 5.5521 0.3833 -0.9236 0.0091
-20.6429 13.0093 -0.6618 0.1537 -0.3735 0.9148
-6.6027 20.8120 -10.0394 0.7773 -0.5959 0.2016
0.9994 1.9997 -0.9998 0.0935 -0.0673 -0.0622
0.9995 0.0002 -0.9997 0.0380 0.0129 -0.0433
-7.7448 5.8670 -26.4373 0.7938 0.3287 0.5116
-0.9931 -4.3925 29.0324 -0.9185 -0.3810 -0.1057
0.0000 -0.9998 0.0001 -0.0278 0.0401 0.0095
